data_7705687
loop_
_publ_author_name
'Coletta, Marco'
'Sanz, Sergio'
'Cutler, Daniel J.'
'Teat, Simon J.'
'Gagnon, Kevin J.'
'Singh, Mukesh K.'
'Brechin, Euan K.'
'Dalgarno, Scott J.'

_publ_section_title
;
 Magneto-structural studies of an unusual
 [Mn<sup>III</sup>Mn<sup>II</sup>Gd<sup>III</sup>(OR)<sub>4</sub>]<sup>4-</sup>
 partial cubane from 2,2'-bis-<i>p</i>-<sup> <i>t</i>
 </sup>Bu-calix[4]arene.
;
_journal_issue 42
_journal_name_full 'Dalton transactions (Cambridge, England : 2003)'
_journal_page_first 14790
_journal_page_last 14797
_journal_paper_doi 10.1039/d0dt02731f
_journal_volume 49
_journal_year 2020
_chemical_formula_moiety 'C107 H133 Gd Mn2 N3 O15, 3(C2 H3 N), C3 H7 N O'
_chemical_formula_sum 'C116 H151 Gd Mn2 N7 O16'
_chemical_formula_weight 2166.56
_space_group_crystal_system tetragonal
_space_group_IT_number 92
_space_group_name_Hall 'P 4abw 2nw'
_space_group_name_H-M_alt 'P 41 21 2'
_atom_sites_solution_hydrogens mixed
_atom_sites_solution_primary direct
_audit_creation_date 2016-11-08
_audit_creation_method
;
Olex2 1.2
(compiled 2016.09.09 svn.r3337 for OlexSys, GUI svn.r5227)
;
_audit_update_record
;
2020-07-30 deposited with the CCDC.	2020-10-07 downloaded from the CCDC.
;
_cell_angle_alpha 90
_cell_angle_beta 90
_cell_angle_gamma 90
_cell_formula_units_Z 8
_cell_length_a 23.2275(8)
_cell_length_b 23.2275(8)
_cell_length_c 44.2459(18)
_cell_measurement_temperature 100(2)
_cell_volume 23871.4(15)
_computing_molecular_graphics 'Olex2 (Dolomanov et al., 2009)'
_computing_publication_material 'Olex2 (Dolomanov et al., 2009)'
_computing_structure_refinement 'ShelXL (Sheldrick, 2015)'
_computing_structure_solution 'SIR2004 (Burla et al., 2007)'
_diffrn_ambient_temperature 100.15
_diffrn_measured_fraction_theta_full 0.708
_diffrn_measured_fraction_theta_max 0.994
_diffrn_measurement_device_type 'Bruker D8 with PHOTON 100 detector'
_diffrn_measurement_method '\f and \w shutterless scans'
_diffrn_radiation_type Synchrotron
_diffrn_radiation_wavelength 0.7749
_diffrn_reflns_av_R_equivalents 0.0531
_diffrn_reflns_av_unetI/netI 0.0321
_diffrn_reflns_Laue_measured_fraction_full 0.708
_diffrn_reflns_Laue_measured_fraction_max 0.994
_diffrn_reflns_limit_h_max 24
_diffrn_reflns_limit_h_min -24
_diffrn_reflns_limit_k_max 24
_diffrn_reflns_limit_k_min -24
_diffrn_reflns_limit_l_max 47
_diffrn_reflns_limit_l_min -47
_diffrn_reflns_number 151805
_diffrn_reflns_point_group_measured_fraction_full 0.699
_diffrn_reflns_point_group_measured_fraction_max 0.992
_diffrn_reflns_theta_full 27.706
_diffrn_reflns_theta_max 24.426
_diffrn_reflns_theta_min 2.138
_diffrn_source 'Advanced Light Source, station 11.3.1'
_exptl_absorpt_coefficient_mu 1.023
_exptl_absorpt_correction_T_max 0.7451
_exptl_absorpt_correction_T_min 0.6157
_exptl_absorpt_correction_type multi-scan
_exptl_absorpt_process_details
;
SADABS-2014/5 (Bruker,2014/5) was used for absorption correction.
wR2(int) was 0.1524 before and 0.0757 after correction.
The Ratio of minimum to maximum transmission is 0.8263.
The \l/2 correction factor is Not present.
;
_exptl_crystal_colour Purple
_exptl_crystal_density_diffrn 1.206
_exptl_crystal_description Plate
_exptl_crystal_F_000 9104
_exptl_crystal_size_max 0.3
_exptl_crystal_size_mid 0.3
_exptl_crystal_size_min 0.1
_refine_diff_density_max 1.008
_refine_diff_density_min -0.965
_refine_diff_density_rms 0.089
_refine_ls_abs_structure_details
;
 Flack x determined using 5287 quotients [(I+)-(I-)]/[(I+)+(I-)]
 (Parsons, Flack and Wagner, Acta Cryst. B69 (2013) 249-259).
;
_refine_ls_abs_structure_Flack 0.012(4)
_refine_ls_extinction_method none
_refine_ls_goodness_of_fit_ref 1.033
_refine_ls_hydrogen_treatment mixed
_refine_ls_matrix_type full
_refine_ls_number_parameters 1057
_refine_ls_number_reflns 15095
_refine_ls_number_restraints 87
_refine_ls_restrained_S_all 1.036
_refine_ls_R_factor_all 0.0844
_refine_ls_R_factor_gt 0.0653
_refine_ls_shift/su_max 0.002
_refine_ls_shift/su_mean 0.000
_refine_ls_structure_factor_coef Fsqd
_refine_ls_weighting_details 'w=1/[\s^2^(Fo^2^)+(0.0600P)^2^+141.7042P] where P=(Fo^2^+2Fc^2^)/3'
_refine_ls_weighting_scheme calc
_refine_ls_wR_factor_gt 0.1510
_refine_ls_wR_factor_ref 0.1718
_reflns_Friedel_coverage 0.789
_reflns_Friedel_fraction_full 0.688
_reflns_Friedel_fraction_max 0.990
_reflns_number_gt 12817
_reflns_number_total 15095
_reflns_threshold_expression 'I > 2\s(I)'
_cod_data_source_file d0dt02731f2.cif
_cod_data_source_block bistbcmngd_a
_cod_depositor_comments 'Adding full bibliography for 7705687.cif.'
_cod_original_cell_volume 23871.4(19)
_cod_database_code 7705687
_shelxl_version_number 2014/6
_shelx_space_group_comment
;
The symmetry employed for this shelxl refinement is uniquely defined
by the following loop, which should always be used as a source of
symmetry information in preference to the above space-group names.
They are only intended as comments.
;
_shelx_estimated_absorpt_t_max 0.905
_shelx_estimated_absorpt_t_min 0.749
_olex2_refinement_description
;
1. Fixed Uiso
 At 1.2 times of:
  All C(H) groups, All C(H,H) groups
 At 1.5 times of:
  All C(H,H,H) groups, All O(H) groups
2. Restrained distances
 O15-C105
 1.2 with sigma of 0.02
 N3-C105 = N3-C107 = N3-C106
 1.45 with sigma of 0.02
 O1AA-C2AA
 1.2 with sigma of 0.02
 N02J-C2AA = N02J-C031 = N02J-C02W
 1.45 with sigma of 0.02
 C78A-C77 = C78-C77 = C79A-C77 = C79-C77 = C80A-C77 = C80-C77
 1.54 with sigma of 0.02
 C74-C73 = C76-C73 = C73-C75
 1.54 with sigma of 0.02
 C86-C85 = C88-C85 = C87-C85
 1.54 with sigma of 0.02
 C32-C29 = C32A-C29 = C30A-C29 = C30-C29 = C31A-C29 = C31-C29
 1.54 with sigma of 0.02
 C43-C41 = C44-C41 = C42-C41
 1.54 with sigma of 0.02
 C02O-C029
 1.35 with sigma of 0.02
 C39-C37 = C37-C39A = C40-C37 = C40A-C37 = C38-C37 = C38A-C37
 1.54 with sigma of 0.02
 C35-C33 = C35A-C33 = C36-C33 = C36A-C33 = C34-C33 = C33-C34A
 1.54 with sigma of 0.02
 O11-H11
 0.87 with sigma of 0.01
 O10-H10
 0.87 with sigma of 0.01
 C105-C106
 2.54 with sigma of 0.04
 C106-C107
 2.54 with sigma of 0.04
 C107-C105
 2.54 with sigma of 0.04
 C02W-C031
 2.54 with sigma of 0.04
 C031-C2AA
 2.54 with sigma of 0.04
 C2AA-C02W
 2.54 with sigma of 0.04
 C78A-C79A
 2.54 with sigma of 0.04
 C79A-C80A
 2.54 with sigma of 0.04
 C80A-C78A
 2.54 with sigma of 0.04
 C78-C79
 2.54 with sigma of 0.04
 C79-C80
 2.54 with sigma of 0.04
 C80-C78
 2.54 with sigma of 0.04
 C74-C76
 2.54 with sigma of 0.04
 C76-C75
 2.54 with sigma of 0.04
 C75-C74
 2.54 with sigma of 0.04
 C86-C87
 2.54 with sigma of 0.04
 C86-C88
 2.54 with sigma of 0.04
 C88-C87
 2.54 with sigma of 0.04
 C32-C30
 2.54 with sigma of 0.04
 C30-C31
 2.54 with sigma of 0.04
 C31-C32
 2.54 with sigma of 0.04
 C30A-C31A
 2.54 with sigma of 0.04
 C31A-C32A
 2.54 with sigma of 0.04
 C32A-C30A
 2.54 with sigma of 0.04
 C43-C44
 2.54 with sigma of 0.04
 C44-C42
 2.54 with sigma of 0.04
 C42-C43
 2.54 with sigma of 0.04
 C39-C40
 2.54 with sigma of 0.04
 C40-C38
 2.54 with sigma of 0.04
 C38-C39
 2.54 with sigma of 0.04
 C38A-C39A
 2.54 with sigma of 0.04
 C39A-C40A
 2.54 with sigma of 0.04
 C40A-C38A
 2.54 with sigma of 0.04
 C35-C36
 2.54 with sigma of 0.04
 C36-C34
 2.54 with sigma of 0.04
 C34-C35
 2.54 with sigma of 0.04
 C35A-C36A
 2.54 with sigma of 0.04
 C36A-C34A
 2.54 with sigma of 0.04
 C34A-C35A
 2.54 with sigma of 0.04
 C96-H11
 1.880134 with sigma of 0.02
 Gd1-H11
 3.000508 with sigma of 0.02
 C95-H10
 1.863779 with sigma of 0.02
 Gd1-H10
 2.915276 with sigma of 0.02
3. Uiso/Uaniso restraints and constraints
Uanis(C105) = Uanis(C106) = Uanis(N3) = Uanis(C107)
Uanis(O1AA) = Uanis(C2AA) = Uanis(N02J) = Uanis(C031) = Uanis(C02W)
Uanis(C78A) = Uanis(C78) = Uanis(C79A) = Uanis(C79) = Uanis(C80A) = Uanis(C80)
Uanis(C84) = Uanis(C82) = Uanis(C81) = Uanis(C83)
Uanis(C86) = Uanis(C88) = Uanis(C85) = Uanis(C87)
Uanis(C32A) = Uanis(C32) = Uanis(C30A) = Uanis(C30) = Uanis(C31A) = Uanis(C31)
Uanis(C37) = Uanis(C38A) = Uanis(C38) = Uanis(C39) = Uanis(C39A) = Uanis(C40) =
Uanis(C40A)
Uanis(C35) = Uanis(C35A) = Uanis(C33) = Uanis(C36) = Uanis(C36A) = Uanis(C34) =
Uanis(C34A)
Uanis(C03U) = Uanis(N02R) = Uanis(C02V)
Uanis(N18) = Uanis(C03L) = Uanis(C01U)
Uanis(C101) = Uanis(C100) = Uanis(C99) = Uanis(C98) = Uanis(C97) = Uanis(C96) =
Uanis(O11) = Uanis(O12) = Uanis(C102) = Uanis(N2)
Uanis(C89) = Uanis(C90) = Uanis(O10) = Uanis(C95) = Uanis(C94) = Uanis(C93) =
Uanis(C92) = Uanis(C91) = Uanis(N1)
Uanis(N02C) = Uanis(C029) = Uanis(C02O)
Uanis(O14) = Uanis(C104)
Uanis(O15) = Uanis(C105) = Uanis(N3) = Uanis(C107) = Uanis(C106)
4. Others
 Fixed Sof: H10(0.5) H11(0.5) C34A(0.65) H34A(0.65) H34B(0.65) H34C(0.65)
 C40(0.8) H40A(0.8) H40B(0.8) H40C(0.8) C38(0.8) H38A(0.8) H38B(0.8) H38C(0.8)
 C31(0.55) H31A(0.55) H31B(0.55) H31C(0.55) C32(0.55) H32A(0.55) H32B(0.55)
 H32C(0.55) C36A(0.65) H36A(0.65) H36B(0.65) H36C(0.65) C35A(0.65) H35A(0.65)
 H35B(0.65) H35C(0.65) C39(0.8) H39A(0.8) H39B(0.8) H39C(0.8) C30(0.55)
 H30A(0.55) H30B(0.55) H30C(0.55) C79A(0.6) H79A(0.6) H79B(0.6) H79C(0.6)
 C78A(0.6) H78A(0.6) H78B(0.6) H78C(0.6) C80A(0.6) H80A(0.6) H80B(0.6)
 H80C(0.6) C79(0.4) H79D(0.4) H79E(0.4) H79F(0.4) C80(0.4) H80D(0.4) H80E(0.4)
 H80F(0.4) C78(0.4) H78D(0.4) H78E(0.4) H78F(0.4) C32A(0.45) H32D(0.45)
 H32E(0.45) H32F(0.45) C31A(0.45) H31D(0.45) H31E(0.45) H31F(0.45) C30A(0.45)
 H30D(0.45) H30E(0.45) H30F(0.45) C38A(0.2) H38D(0.2) H38E(0.2) H38F(0.2)
 C40A(0.2) H40D(0.2) H40E(0.2) H40F(0.2) C39A(0.2) H39D(0.2) H39E(0.2)
 H39F(0.2) C35(0.35) H35D(0.35) H35E(0.35) H35F(0.35) C36(0.35) H36D(0.35)
 H36E(0.35) H36F(0.35) C34(0.35) H34D(0.35) H34E(0.35) H34F(0.35)
5.a Ternary CH refined with riding coordinates:
 C45(H45), C28(H28)
5.b Secondary CH2 refined with riding coordinates:
 C14(H14A,H14B), C102(H10A,H10B), C89(H89A,H89B), C21(H21A,H21B), C52(H52A,
 H52B), C95(H95A,H95B), C7(H7A,H7B), C59(H59A,H59B), C96(H96A,H96B), C66(H66A,
 H66B)
5.c Me refined with riding coordinates:
 C34A(H34A,H34B,H34C), C40(H40A,H40B,H40C), C38(H38A,H38B,H38C), C31(H31A,H31B,
 H31C), C32(H32A,H32B,H32C), C36A(H36A,H36B,H36C), C35A(H35A,H35B,H35C),
 C39(H39A,H39B,H39C), C30(H30A,H30B,H30C), C79A(H79A,H79B,H79C), C78A(H78A,H78B,
 H78C), C80A(H80A,H80B,H80C), C79(H79D,H79E,H79F), C80(H80D,H80E,H80F),
 C78(H78D,H78E,H78F), C32A(H32D,H32E,H32F), C31A(H31D,H31E,H31F), C30A(H30D,
 H30E,H30F), C38A(H38D,H38E,H38F), C40A(H40D,H40E,H40F), C39A(H39D,H39E,H39F),
 C35(H35D,H35E,H35F), C36(H36D,H36E,H36F), C34(H34D,H34E,H34F)
5.d Aromatic/amide H refined with riding coordinates:
 C47(H47), C70(H70), C2(H2), C18(H18), C56(H56), C16(H16), C49(H49), C25(H25),
 C4(H4), C54(H54), C105(H105), C91(H91), C23(H23), C11(H11A), C68(H68),
 C93(H93), C100(H100), C98(H98), C9(H9), C99(H99), C92(H92), C61(H61),
 C2AA(H2AA), C63(H63)
5.e Idealised Me refined as rotating group:
 C01U(H01A,H01B,H01C), C43(H43A,H43B,H43C), C02O(H02D,H02E,H02F), C42(H42A,
 H42B,H42C), C103(H10C,H10D,H10E), C02W(H02A,H02B,H02C), C75(H75A,H75B,H75C),
 C031(H03A,H03B,H03C), C44(H44A,H44B,H44C), C76(H76A,H76B,H76C), C88(H88A,H88B,
 H88C), C84(H84A,H84B,H84C), C107(H10F,H10G,H10H), C74(H74A,H74B,H74C),
 C104(H10I,H10J,H10K), C83(H83A,H83B,H83C), C106(H10L,H10M,H10N), C86(H86A,H86B,
 H86C), C87(H87A,H87B,H87C), C03U(H03D,H03E,H03F), C82(H82A,H82B,H82C)
5.f Idealised tetrahedral OH refined as rotating group:
 O8(H8), O7(H7), O6(H6)
;
_olex2_submission_special_instructions 'No special instructions were received'

loop_
_space_group_symop_operation_xyz
'x, y, z'
'-x, -y, z+1/2'
'-y+1/2, x+1/2, z+1/4'
'y+1/2, -x+1/2, z+3/4'
'-x+1/2, y+1/2, -z+1/4'
'x+1/2, -y+1/2, -z+3/4'
'y, x, -z'
'-y, -x, -z+1/2'

loop_
_atom_site_label
_atom_site_type_symbol
_atom_site_fract_x
_atom_site_fract_y
_atom_site_fract_z
_atom_site_U_iso_or_equiv
_atom_site_adp_type
_atom_site_occupancy
_atom_site_site_symmetry_order
_atom_site_calc_flag
_atom_site_refinement_flags_posn
_atom_site_refinement_flags_adp
_atom_site_refinement_flags_occupancy
_atom_site_disorder_assembly
_atom_site_disorder_group
Gd1 Gd 0.00497(3) 0.83001(3) 0.51300(2) 0.0535(2) Uani 1 1 d D . . . .
Mn1 Mn 0.12636(8) 0.76579(8) 0.47915(4) 0.0469(5) Uani 1 1 d . . . . .
Mn2 Mn 0.09359(8) 0.72309(9) 0.54902(4) 0.0472(5) Uani 1 1 d . . . . .
O12 O 0.0088(4) 0.7539(4) 0.5460(2) 0.0656(11) Uani 1 1 d . . . . .
O5 O 0.1751(4) 0.7027(3) 0.56954(18) 0.045(2) Uani 1 1 d . . . . .
O9 O 0.1073(4) 0.8039(3) 0.52077(17) 0.046(2) Uani 1 1 d . . . . .
O2 O 0.1204(3) 0.6956(3) 0.50300(17) 0.044(2) Uani 1 1 d . . . . .
O3 O 0.2069(3) 0.7613(4) 0.47974(17) 0.045(2) Uani 1 1 d . . . . .
O15 O 0.0612(5) 0.6365(5) 0.5583(3) 0.0784(18) Uani 1 1 d D . . . .
O4 O 0.1289(4) 0.8321(4) 0.45277(17) 0.050(2) Uani 1 1 d . . . . .
O1 O 0.0417(4) 0.7667(4) 0.47494(18) 0.052(2) Uani 1 1 d . . . . .
O10 O -0.0518(4) 0.8963(4) 0.5389(2) 0.0710(13) Uani 1 1 d D . . . .
H10 H -0.085(5) 0.909(7) 0.532(3) 0.107 Uiso 0.5 1 d DR . P . .
O11 O -0.0670(4) 0.8526(4) 0.4757(2) 0.0656(11) Uani 1 1 d D . . . .
H11 H -0.071(8) 0.886(4) 0.467(5) 0.098 Uiso 0.5 1 d DR . P . .
O14 O 0.0576(5) 0.9003(4) 0.4821(2) 0.074(2) Uani 1 1 d . . . . .
O8 O 0.2594(4) 0.7649(4) 0.5590(2) 0.055(2) Uani 1 1 d . . . . .
H8 H 0.2388 0.7382 0.5658 0.082 Uiso 1 1 calc GR . . . .
O7 O 0.2682(5) 0.8144(5) 0.6109(2) 0.074(3) Uani 1 1 d . . . . .
H7 H 0.2642 0.7989 0.5939 0.112 Uiso 1 1 calc GR . . . .
O6 O 0.1834(5) 0.7503(5) 0.6323(2) 0.072(3) Uani 1 1 d . . . . .
H6 H 0.2088 0.7645 0.6211 0.108 Uiso 1 1 calc GR . . . .
N1 N 0.0587(5) 0.8889(6) 0.5517(3) 0.0710(13) Uani 1 1 d . . . . .
O13 O 0.0944(4) 0.7680(4) 0.5934(2) 0.070(3) Uani 1 1 d . . . . .
N2 N -0.0814(5) 0.7644(5) 0.5109(3) 0.0656(11) Uani 1 1 d . . . . .
C15 C 0.0056(6) 0.7635(6) 0.4241(3) 0.050(3) Uani 1 1 d . . . . .
C57 C 0.2493(6) 0.7233(6) 0.6715(3) 0.057(4) Uani 1 1 d . . . . .
C45 C 0.2419(5) 0.6680(5) 0.5206(2) 0.039(3) Uani 1 1 d . . . . .
H45 H 0.2136 0.7004 0.5217 0.046 Uiso 1 1 calc R . . . .
C46 C 0.2281(5) 0.6270(5) 0.5462(3) 0.044(3) Uani 1 1 d . . . . .
C53 C 0.1885(6) 0.6513(6) 0.6478(3) 0.050(3) Uani 1 1 d . . . . .
C1 C 0.2529(5) 0.6737(6) 0.4631(3) 0.047(3) Uani 1 1 d . . . . .
C14 C 0.0237(7) 0.8241(7) 0.4183(3) 0.069(4) Uani 1 1 d . . . . .
H14A H -0.0044 0.8428 0.4046 0.082 Uiso 1 1 calc R . . . .
H14B H 0.0241 0.8457 0.4376 0.082 Uiso 1 1 calc R . . . .
C47 C 0.2491(6) 0.5708(6) 0.5474(3) 0.050(3) Uani 1 1 d . . . . .
H47 H 0.2721 0.5574 0.5311 0.059 Uiso 1 1 calc R . . . .
C102 C -0.0401(6) 0.7225(7) 0.5559(3) 0.0656(11) Uani 1 1 d . . . . .
H10A H -0.0548 0.7395 0.5749 0.079 Uiso 1 1 calc R . . . .
H10B H -0.0290 0.6821 0.5600 0.079 Uiso 1 1 calc R . . . .
C51 C 0.1943(5) 0.6475(6) 0.5707(3) 0.046(3) Uani 1 1 d . . . . .
C71 C 0.3021(6) 0.6935(6) 0.5264(3) 0.048(3) Uani 1 1 d . . . . .
C50 C 0.1834(6) 0.6115(5) 0.5942(3) 0.050(3) Uani 1 1 d . . . . .
C22 C 0.0696(6) 0.6158(6) 0.4821(3) 0.052(3) Uani 1 1 d . . . . .
C72 C 0.3062(6) 0.7421(6) 0.5449(3) 0.052(3) Uani 1 1 d . . . . .
C24 C 0.1208(6) 0.5308(6) 0.4647(3) 0.052(3) Uani 1 1 d . . . . .
C6 C 0.2373(6) 0.7320(6) 0.4592(3) 0.050(3) Uani 1 1 d . . . . .
C89 C 0.1455(6) 0.8461(7) 0.5331(4) 0.0710(13) Uani 1 1 d . . . . .
H89A H 0.1609 0.8703 0.5166 0.085 Uiso 1 1 calc R . . . .
H89B H 0.1783 0.8266 0.5431 0.085 Uiso 1 1 calc R . . . .
C21 C 0.0126(5) 0.6474(5) 0.4855(3) 0.051(3) Uani 1 1 d . . . . .
H21A H -0.0186 0.6194 0.4895 0.062 Uiso 1 1 calc R . . . .
H21B H 0.0146 0.6743 0.5029 0.062 Uiso 1 1 calc R . . . .
C5 C 0.2564(6) 0.7607(6) 0.4326(3) 0.050(3) Uani 1 1 d . . . . .
C12 C 0.0821(7) 0.8263(7) 0.4043(3) 0.063(4) Uani 1 1 d . . . . .
C28 C 0.2332(5) 0.6377(5) 0.4899(3) 0.044(3) Uani 1 1 d . . . . .
H28 H 0.2600 0.6040 0.4904 0.053 Uiso 1 1 calc R . . . .
C52 C 0.1494(5) 0.6316(6) 0.6220(3) 0.046(3) Uani 1 1 d . . . . .
H52A H 0.1238 0.6637 0.6161 0.055 Uiso 1 1 calc R . . . .
H52B H 0.1249 0.5995 0.6292 0.055 Uiso 1 1 calc R . . . .
C70 C 0.3507(5) 0.6686(6) 0.5141(3) 0.058(3) Uani 1 1 d . . . . .
H70 H 0.3473 0.6353 0.5017 0.069 Uiso 1 1 calc R . . . .
N3 N 0.0424(5) 0.5418(6) 0.5531(3) 0.0784(18) Uani 1 1 d D . . . .
C26 C 0.1736(6) 0.6117(5) 0.4847(3) 0.045(3) Uani 1 1 d . . . . .
C2 C 0.2833(6) 0.6446(6) 0.4404(3) 0.054(3) Uani 1 1 d . . . . .
H2 H 0.2923 0.6051 0.4433 0.064 Uiso 1 1 calc R . . . .
C58 C 0.2075(6) 0.7082(6) 0.6502(3) 0.056(4) Uani 1 1 d . . . . .
C8 C 0.1861(6) 0.8256(7) 0.4078(3) 0.062(4) Uani 1 1 d . . . . .
C27 C 0.1228(5) 0.6427(6) 0.4901(3) 0.047(3) Uani 1 1 d . . . . .
C95 C -0.0363(6) 0.9296(7) 0.5634(4) 0.0710(13) Uani 1 1 d D . . . .
H95A H -0.0579 0.9169 0.5815 0.085 Uiso 1 1 calc R . . . .
H95B H -0.0464 0.9704 0.5594 0.085 Uiso 1 1 calc R . . . .
C18 C -0.0280(7) 0.6492(6) 0.4334(4) 0.067(4) Uani 1 1 d . . . . .
H18 H -0.0407 0.6109 0.4370 0.081 Uiso 1 1 calc R . . . .
C20 C 0.0155(6) 0.7372(6) 0.4524(3) 0.053(3) Uani 1 1 d . . . . .
C13 C 0.1329(6) 0.8277(6) 0.4221(3) 0.056(3) Uani 1 1 d . . . . .
C94 C 0.0265(7) 0.9247(7) 0.5692(4) 0.0710(13) Uani 1 1 d . . . . .
C3 C 0.3013(6) 0.6721(6) 0.4131(3) 0.061(4) Uani 1 1 d . . . . .
C56 C 0.2681(7) 0.6822(7) 0.6907(3) 0.071(4) Uani 1 1 d . . . . .
H56 H 0.2951 0.6932 0.7058 0.085 Uiso 1 1 calc R . . . .
C16 C -0.0202(6) 0.7308(7) 0.4006(3) 0.068(4) Uani 1 1 d . . . . .
H16 H -0.0262 0.7478 0.3813 0.081 Uiso 1 1 calc R . . . .
C64 C 0.3710(6) 0.8046(6) 0.6035(3) 0.061(4) Uani 1 1 d . . . . .
C49 C 0.2043(6) 0.5563(6) 0.5948(3) 0.051(3) Uani 1 1 d . . . . .
H49 H 0.1956 0.5327 0.6117 0.061 Uiso 1 1 calc R . . . .
C25 C 0.1726(6) 0.5584(5) 0.4726(3) 0.050(3) Uani 1 1 d . . . . .
H25 H 0.2080 0.5389 0.4694 0.061 Uiso 1 1 calc R . . . .
C101 C -0.0872(6) 0.7241(7) 0.5318(3) 0.0656(11) Uani 1 1 d . . . . .
C55 C 0.2508(7) 0.6256(7) 0.6900(3) 0.064(4) Uani 1 1 d . . . . .
C19 C -0.0003(6) 0.6805(7) 0.4569(3) 0.060(4) Uani 1 1 d . . . . .
C41 C 0.1234(6) 0.4707(6) 0.4498(3) 0.072(4) Uani 1 1 d D . . . .
C62 C 0.4288(7) 0.7767(8) 0.6472(4) 0.080(5) Uani 1 1 d . . . . .
C01U C 0.3372(10) 0.6465(10) 0.6082(7) 0.150(5) Uani 1 1 d . . . . .
H01A H 0.3391 0.6622 0.5877 0.226 Uiso 1 1 calc GR . . . .
H01B H 0.3389 0.6780 0.6229 0.226 Uiso 1 1 calc GR . . . .
H01C H 0.3010 0.6254 0.6108 0.226 Uiso 1 1 calc GR . . . .
C10 C 0.1418(9) 0.8215(8) 0.3589(3) 0.080(5) Uani 1 1 d . . . . .
C97 C -0.1185(6) 0.7689(7) 0.4881(3) 0.0656(11) Uani 1 1 d . . . . .
C4 C 0.2873(6) 0.7311(6) 0.4105(3) 0.054(3) Uani 1 1 d . . . . .
H4 H 0.2993 0.7515 0.3929 0.065 Uiso 1 1 calc R . . . .
C65 C 0.3229(7) 0.8024(6) 0.6220(3) 0.064(4) Uani 1 1 d . . . . .
C69 C 0.4053(7) 0.6927(7) 0.5198(4) 0.073(4) Uani 1 1 d . . . . .
C54 C 0.2112(6) 0.6120(6) 0.6688(3) 0.059(4) Uani 1 1 d . . . . .
H54 H 0.1978 0.5734 0.6681 0.071 Uiso 1 1 calc R . . . .
C105 C 0.0771(7) 0.5891(6) 0.5512(4) 0.0784(18) Uani 1 1 d D . . . .
H105 H 0.1153 0.5844 0.5441 0.094 Uiso 1 1 calc R . . . .
C67 C 0.3610(6) 0.7661(7) 0.5499(3) 0.060(4) Uani 1 1 d . . . . .
C91 C 0.1432(7) 0.9101(7) 0.5790(3) 0.0710(13) Uani 1 1 d . . . . .
H91 H 0.1831 0.9040 0.5824 0.085 Uiso 1 1 calc R . . . .
C90 C 0.1155(7) 0.8827(7) 0.5552(4) 0.0710(13) Uani 1 1 d . . . . .
C23 C 0.0708(6) 0.5603(6) 0.4699(3) 0.056(4) Uani 1 1 d . . . . .
H23 H 0.0353 0.5423 0.4649 0.067 Uiso 1 1 calc R . . . .
C11 C 0.0919(8) 0.8227(8) 0.3732(4) 0.080(5) Uani 1 1 d . . . . .
H11A H 0.0585 0.8209 0.3609 0.096 Uiso 1 1 calc R . . . .
C29 C 0.3316(6) 0.6399(6) 0.3886(3) 0.072(4) Uani 1 1 d D . . . .
C7 C 0.2404(6) 0.8231(6) 0.4273(3) 0.060(4) Uani 1 1 d . . . . .
H7A H 0.2724 0.8432 0.4170 0.072 Uiso 1 1 calc R . . . .
H7B H 0.2333 0.8424 0.4469 0.072 Uiso 1 1 calc R . . . .
C029 C 0.1277(9) 0.6391(9) 0.3771(4) 0.094(3) Uani 1 1 d D . . . .
C59 C 0.2741(7) 0.7849(7) 0.6728(3) 0.070(4) Uani 1 1 d . . . . .
H59A H 0.2444 0.8129 0.6664 0.084 Uiso 1 1 calc R . . . .
H59B H 0.2854 0.7942 0.6938 0.084 Uiso 1 1 calc R . . . .
N02C N 0.1226(7) 0.6182(7) 0.3535(3) 0.094(3) Uani 1 1 d . . . . .
C68 C 0.4095(6) 0.7415(7) 0.5374(3) 0.069(4) Uani 1 1 d . . . . .
H68 H 0.4462 0.7583 0.5409 0.083 Uiso 1 1 calc R . . . .
C93 C 0.0534(7) 0.9548(7) 0.5916(4) 0.0710(13) Uani 1 1 d . . . . .
H93 H 0.0321 0.9819 0.6031 0.085 Uiso 1 1 calc R . . . .
C17 C -0.0366(7) 0.6744(8) 0.4056(4) 0.077(5) Uani 1 1 d . . . . .
C48 C 0.2382(7) 0.5333(6) 0.5714(3) 0.061(4) Uani 1 1 d . . . . .
C96 C -0.1108(6) 0.8152(6) 0.4656(3) 0.0656(11) Uani 1 1 d D . . . .
H96A H -0.1001 0.7985 0.4458 0.079 Uiso 1 1 calc R . . . .
H96B H -0.1472 0.8368 0.4631 0.079 Uiso 1 1 calc R . . . .
C66 C 0.3663(7) 0.8176(7) 0.5702(3) 0.075(4) Uani 1 1 d . . . . .
H66A H 0.3323 0.8426 0.5670 0.090 Uiso 1 1 calc R . . . .
H66B H 0.4008 0.8397 0.5641 0.090 Uiso 1 1 calc R . . . .
N02J N 0.3461(8) 0.8831(9) 0.4943(5) 0.152(4) Uani 1 1 d D . . . .
C100 C -0.1305(6) 0.6865(7) 0.5312(3) 0.0656(11) Uani 1 1 d . . . . .
H100 H -0.1339 0.6584 0.5467 0.079 Uiso 1 1 calc R . . . .
C98 C -0.1649(6) 0.7284(6) 0.4865(3) 0.0656(11) Uani 1 1 d . . . . .
H98 H -0.1916 0.7300 0.4702 0.079 Uiso 1 1 calc R . . . .
C43 C 0.1622(8) 0.4738(8) 0.4217(4) 0.097(6) Uani 1 1 d D . . . .
H43A H 0.1451 0.5000 0.4069 0.145 Uiso 1 1 calc GR . . . .
H43B H 0.1659 0.4353 0.4128 0.145 Uiso 1 1 calc GR . . . .
H43C H 0.2003 0.4880 0.4276 0.145 Uiso 1 1 calc GR . . . .
C9 C 0.1898(7) 0.8226(7) 0.3772(3) 0.071(4) Uani 1 1 d . . . . .
H9 H 0.2269 0.8212 0.3681 0.085 Uiso 1 1 calc R . . . .
C02O C 0.1325(8) 0.6661(9) 0.4055(3) 0.094(3) Uani 1 1 d D . . . .
H02D H 0.1132 0.7037 0.4049 0.142 Uiso 1 1 calc GR . . . .
H02E H 0.1732 0.6715 0.4105 0.142 Uiso 1 1 calc GR . . . .
H02F H 0.1142 0.6420 0.4210 0.142 Uiso 1 1 calc GR . . . .
C99 C -0.1705(6) 0.6883(6) 0.5081(3) 0.0656(11) Uani 1 1 d . . . . .
H99 H -0.2015 0.6616 0.5075 0.079 Uiso 1 1 calc R . . . .
C92 C 0.1122(6) 0.9466(7) 0.5978(3) 0.0710(13) Uani 1 1 d . . . . .
H92 H 0.1301 0.9654 0.6144 0.085 Uiso 1 1 calc R . . . .
N02R N -0.0386(9) 0.3417(10) 0.4168(5) 0.133(5) Uani 1 1 d . . . . .
C77 C 0.2692(8) 0.5806(7) 0.7129(4) 0.089(6) Uani 1 1 d D . . . .
C42 C 0.1511(9) 0.4269(6) 0.4716(4) 0.096(6) Uani 1 1 d D . . . .
H42A H 0.1901 0.4395 0.4767 0.144 Uiso 1 1 calc GR . . . .
H42B H 0.1528 0.3890 0.4618 0.144 Uiso 1 1 calc GR . . . .
H42C H 0.1279 0.4242 0.4900 0.144 Uiso 1 1 calc GR . . . .
C103 C 0.0524(8) 0.7926(9) 0.6113(4) 0.098(6) Uani 1 1 d . . . . .
H10C H 0.0216 0.8077 0.5984 0.147 Uiso 1 1 calc GR . . . .
H10D H 0.0691 0.8240 0.6231 0.147 Uiso 1 1 calc GR . . . .
H10E H 0.0366 0.7634 0.6249 0.147 Uiso 1 1 calc GR . . . .
C02V C -0.0476(11) 0.3783(13) 0.4014(7) 0.133(5) Uani 1 1 d . . . . .
C02W C 0.2880(9) 0.8827(11) 0.5077(6) 0.152(4) Uani 1 1 d D . . . .
H02A H 0.2591 0.8794 0.4916 0.228 Uiso 1 1 calc GR . . . .
H02B H 0.2818 0.9185 0.5189 0.228 Uiso 1 1 calc GR . . . .
H02C H 0.2844 0.8498 0.5215 0.228 Uiso 1 1 calc GR . . . .
C75 C 0.2553(8) 0.4425(7) 0.6014(3) 0.084(5) Uani 1 1 d D . . . .
H75A H 0.2688 0.4669 0.6180 0.126 Uiso 1 1 calc GR . . . .
H75B H 0.2774 0.4065 0.6012 0.126 Uiso 1 1 calc GR . . . .
H75C H 0.2144 0.4339 0.6042 0.126 Uiso 1 1 calc GR . . . .
C61 C 0.3791(7) 0.7764(7) 0.6643(3) 0.069(4) Uani 1 1 d . . . . .
H61 H 0.3814 0.7667 0.6851 0.082 Uiso 1 1 calc R . . . .
C85 C 0.4591(8) 0.6647(12) 0.5053(5) 0.146(5) Uani 1 1 d D . . . .
C34A C 0.1109(14) 0.7692(14) 0.3121(11) 0.103(4) Uani 0.65 1 d D . P A 1
H34A H 0.0730 0.7698 0.3217 0.155 Uiso 0.65 1 calc R . P A 1
H34B H 0.1063 0.7722 0.2901 0.155 Uiso 0.65 1 calc R . P A 1
H34C H 0.1306 0.7331 0.3170 0.155 Uiso 0.65 1 calc R . P A 1
C031 C 0.3667(10) 0.8348(10) 0.4761(6) 0.152(4) Uani 1 1 d D . . . .
H03A H 0.3616 0.7989 0.4874 0.228 Uiso 1 1 calc GR . . . .
H03B H 0.4075 0.8403 0.4715 0.228 Uiso 1 1 calc GR . . . .
H03C H 0.3446 0.8328 0.4573 0.228 Uiso 1 1 calc GR . . . .
C60 C 0.3267(8) 0.7898(6) 0.6521(3) 0.069(4) Uani 1 1 d . . . . .
C81 C 0.4869(10) 0.7604(14) 0.6597(6) 0.136(5) Uani 1 1 d . . . . .
C44 C 0.0642(8) 0.4495(9) 0.4419(5) 0.120(8) Uani 1 1 d D . . . .
H44A H 0.0370 0.4611 0.4577 0.180 Uiso 1 1 calc GR . . . .
H44B H 0.0647 0.4074 0.4402 0.180 Uiso 1 1 calc GR . . . .
H44C H 0.0523 0.4661 0.4225 0.180 Uiso 1 1 calc GR . . . .
C73 C 0.2638(7) 0.4739(6) 0.5714(3) 0.070(4) Uani 1 1 d D . . . .
C76 C 0.3311(7) 0.4782(7) 0.5666(4) 0.095(6) Uani 1 1 d D . . . .
H76A H 0.3391 0.4929 0.5462 0.142 Uiso 1 1 calc GR . . . .
H76B H 0.3484 0.4399 0.5688 0.142 Uiso 1 1 calc GR . . . .
H76C H 0.3476 0.5043 0.5816 0.142 Uiso 1 1 calc GR . . . .
C37 C -0.0660(9) 0.6399(8) 0.3801(4) 0.123(6) Uani 1 1 d D . . . .
C88 C 0.5156(8) 0.6976(11) 0.5113(6) 0.146(5) Uani 1 1 d D . . . .
H88A H 0.5160 0.7331 0.4993 0.218 Uiso 1 1 calc GR . . . .
H88B H 0.5484 0.6735 0.5055 0.218 Uiso 1 1 calc GR . . . .
H88C H 0.5183 0.7073 0.5328 0.218 Uiso 1 1 calc GR . . . .
C40 C -0.1304(9) 0.6448(12) 0.3863(6) 0.123(6) Uani 0.8 1 d D . P B 1
H40A H -0.1517 0.6236 0.3707 0.185 Uiso 0.8 1 calc R . P B 1
H40B H -0.1390 0.6286 0.4062 0.185 Uiso 0.8 1 calc R . P B 1
H40C H -0.1418 0.6854 0.3858 0.185 Uiso 0.8 1 calc R . P B 1
C84 C 0.5082(10) 0.8116(12) 0.6788(5) 0.136(5) Uani 1 1 d . . . C 1
H84A H 0.5020 0.8475 0.6676 0.204 Uiso 1 1 calc GR . . C 1
H84B H 0.5494 0.8070 0.6830 0.204 Uiso 1 1 calc GR . . C 1
H84C H 0.4869 0.8128 0.6979 0.204 Uiso 1 1 calc GR . . C 1
C107 C 0.0608(7) 0.4853(6) 0.5421(4) 0.0784(18) Uani 1 1 d D . . . .
H10F H 0.0383 0.4749 0.5242 0.118 Uiso 1 1 calc GR . . . .
H10G H 0.0547 0.4565 0.5580 0.118 Uiso 1 1 calc GR . . . .
H10H H 0.1018 0.4867 0.5368 0.118 Uiso 1 1 calc GR . . . .
C74 C 0.2386(11) 0.4384(7) 0.5465(4) 0.123(9) Uani 1 1 d D . . . .
H74A H 0.1971 0.4339 0.5497 0.184 Uiso 1 1 calc GR . . . .
H74B H 0.2570 0.4004 0.5462 0.184 Uiso 1 1 calc GR . . . .
H74C H 0.2453 0.4577 0.5271 0.184 Uiso 1 1 calc GR . . . .
C38 C -0.0485(12) 0.5753(9) 0.3800(7) 0.123(6) Uani 0.8 1 d D . P B 1
H38A H -0.0071 0.5720 0.3761 0.185 Uiso 0.8 1 calc R . P B 1
H38B H -0.0574 0.5583 0.3998 0.185 Uiso 0.8 1 calc R . P B 1
H38C H -0.0700 0.5550 0.3642 0.185 Uiso 0.8 1 calc R . P B 1
C31 C 0.3418(16) 0.5761(10) 0.3968(7) 0.100(6) Uani 0.55 1 d D . P D 1
H31A H 0.3617 0.5569 0.3801 0.151 Uiso 0.55 1 calc R . P D 1
H31B H 0.3654 0.5738 0.4151 0.151 Uiso 0.55 1 calc R . P D 1
H31C H 0.3047 0.5572 0.4004 0.151 Uiso 0.55 1 calc R . P D 1
C104 C 0.0745(7) 0.9577(6) 0.4838(4) 0.074(2) Uani 1 1 d . . . . .
H10I H 0.0781 0.9736 0.4634 0.111 Uiso 1 1 calc GR . . . .
H10J H 0.1117 0.9603 0.4942 0.111 Uiso 1 1 calc GR . . . .
H10K H 0.0456 0.9796 0.4951 0.111 Uiso 1 1 calc GR . . . .
C33 C 0.1462(7) 0.8195(8) 0.3234(4) 0.103(4) Uani 1 1 d D . . . .
C32 C 0.3880(12) 0.6683(14) 0.3808(7) 0.100(6) Uani 0.55 1 d D . P D 1
H32A H 0.4071 0.6464 0.3647 0.151 Uiso 0.55 1 calc R . P D 1
H32B H 0.3808 0.7077 0.3738 0.151 Uiso 0.55 1 calc R . P D 1
H32C H 0.4128 0.6693 0.3987 0.151 Uiso 0.55 1 calc R . P D 1
C03L C 0.3837(11) 0.6090(11) 0.6130(7) 0.150(5) Uani 1 1 d . . . . .
C83 C 0.4851(9) 0.7062(12) 0.6788(5) 0.136(5) Uani 1 1 d . . . E 1
H83A H 0.4518 0.7078 0.6924 0.204 Uiso 1 1 calc GR . . E 1
H83B H 0.5205 0.7035 0.6908 0.204 Uiso 1 1 calc GR . . E 1
H83C H 0.4819 0.6725 0.6657 0.204 Uiso 1 1 calc GR . . E 1
C106 C -0.0168(6) 0.5472(7) 0.5627(4) 0.0784(18) Uani 1 1 d D . . . .
H10L H -0.0185 0.5707 0.5811 0.118 Uiso 1 1 calc GR . . . .
H10M H -0.0325 0.5089 0.5669 0.118 Uiso 1 1 calc GR . . . .
H10N H -0.0393 0.5656 0.5467 0.118 Uiso 1 1 calc GR . . . .
C36A C 0.1122(12) 0.8746(12) 0.3120(6) 0.103(4) Uani 0.65 1 d D . P A 1
H36A H 0.0718 0.8718 0.3182 0.155 Uiso 0.65 1 calc R . P A 1
H36B H 0.1293 0.9093 0.3208 0.155 Uiso 0.65 1 calc R . P A 1
H36C H 0.1143 0.8768 0.2899 0.155 Uiso 0.65 1 calc R . P A 1
C86 C 0.4508(9) 0.6607(12) 0.4707(5) 0.146(5) Uani 1 1 d D . . . .
H86A H 0.4212 0.6319 0.4662 0.218 Uiso 1 1 calc GR . . . .
H86B H 0.4872 0.6493 0.4612 0.218 Uiso 1 1 calc GR . . . .
H86C H 0.4387 0.6982 0.4629 0.218 Uiso 1 1 calc GR . . . .
C35A C 0.2061(9) 0.8296(15) 0.3124(6) 0.103(4) Uani 0.65 1 d D . P A 1
H35A H 0.2219 0.8639 0.3222 0.155 Uiso 0.65 1 calc R . P A 1
H35B H 0.2301 0.7961 0.3174 0.155 Uiso 0.65 1 calc R . P A 1
H35C H 0.2057 0.8352 0.2905 0.155 Uiso 0.65 1 calc R . P A 1
C87 C 0.4645(9) 0.6037(11) 0.5179(6) 0.146(5) Uani 1 1 d D . . . .
H87A H 0.4611 0.6047 0.5400 0.218 Uiso 1 1 calc GR . . . .
H87B H 0.5021 0.5877 0.5123 0.218 Uiso 1 1 calc GR . . . .
H87C H 0.4338 0.5795 0.5095 0.218 Uiso 1 1 calc GR . . . .
C03U C -0.0560(10) 0.4219(11) 0.3802(6) 0.133(5) Uani 1 1 d . . . . .
H03D H -0.0865 0.4106 0.3661 0.200 Uiso 1 1 calc GR . . . .
H03E H -0.0202 0.4284 0.3690 0.200 Uiso 1 1 calc GR . . . .
H03F H -0.0671 0.4574 0.3906 0.200 Uiso 1 1 calc GR . . . .
C2AA C 0.3829(9) 0.9275(11) 0.5042(7) 0.152(4) Uani 1 1 d D . . . .
H2AA H 0.3680 0.9588 0.5155 0.182 Uiso 1 1 calc R . . . .
O1AA O 0.4342(7) 0.9253(8) 0.4980(5) 0.152(4) Uani 1 1 d D . . . .
C63 C 0.4213(8) 0.7913(8) 0.6159(4) 0.083(5) Uani 1 1 d . . . . .
H63 H 0.4544 0.7914 0.6033 0.100 Uiso 1 1 calc R . . . .
C39 C -0.0503(11) 0.6654(12) 0.3487(5) 0.123(6) Uani 0.8 1 d D . P B 1
H39A H -0.0087 0.6616 0.3454 0.185 Uiso 0.8 1 calc R . P B 1
H39B H -0.0711 0.6444 0.3329 0.185 Uiso 0.8 1 calc R . P B 1
H39C H -0.0611 0.7061 0.3481 0.185 Uiso 0.8 1 calc R . P B 1
C82 C 0.5335(9) 0.7496(13) 0.6358(5) 0.136(5) Uani 1 1 d . . . F 1
H82A H 0.5240 0.7149 0.6243 0.204 Uiso 1 1 calc GR . . F 1
H82B H 0.5708 0.7444 0.6458 0.204 Uiso 1 1 calc GR . . F 1
H82C H 0.5355 0.7827 0.6221 0.204 Uiso 1 1 calc GR . . F 1
C30 C 0.2935(12) 0.6406(14) 0.3592(5) 0.100(6) Uani 0.55 1 d D . P D 1
H30A H 0.3133 0.6195 0.3431 0.151 Uiso 0.55 1 calc R . P D 1
H30B H 0.2564 0.6223 0.3634 0.151 Uiso 0.55 1 calc R . P D 1
H30C H 0.2872 0.6805 0.3528 0.151 Uiso 0.55 1 calc R . P D 1
N18 N 0.4228(9) 0.5794(9) 0.6185(6) 0.150(5) Uani 1 1 d . . . G 2
C79A C 0.2155(11) 0.5576(16) 0.7294(7) 0.109(6) Uani 0.6 1 d D . P H 1
H79A H 0.1868 0.5452 0.7145 0.164 Uiso 0.6 1 calc R . P H 1
H79B H 0.2264 0.5248 0.7421 0.164 Uiso 0.6 1 calc R . P H 1
H79C H 0.1992 0.5881 0.7421 0.164 Uiso 0.6 1 calc R . P H 1
C78A C 0.2930(15) 0.5285(13) 0.6952(6) 0.109(6) Uani 0.6 1 d D . P H 1
H78A H 0.2641 0.5155 0.6805 0.164 Uiso 0.6 1 calc R . P H 1
H78B H 0.3281 0.5399 0.6844 0.164 Uiso 0.6 1 calc R . P H 1
H78C H 0.3018 0.4972 0.7092 0.164 Uiso 0.6 1 calc R . P H 1
C80A C 0.3139(13) 0.5998(14) 0.7351(7) 0.109(6) Uani 0.6 1 d D . P H 1
H80A H 0.3230 0.5681 0.7489 0.164 Uiso 0.6 1 calc R . P H 1
H80B H 0.3489 0.6113 0.7243 0.164 Uiso 0.6 1 calc R . P H 1
H80C H 0.2993 0.6327 0.7467 0.164 Uiso 0.6 1 calc R . P H 1
C79 C 0.256(2) 0.6087(19) 0.7436(7) 0.109(6) Uani 0.4 1 d D . P H 2
H79D H 0.2664 0.5823 0.7599 0.164 Uiso 0.4 1 calc R . P H 2
H79E H 0.2778 0.6445 0.7456 0.164 Uiso 0.4 1 calc R . P H 2
H79F H 0.2145 0.6173 0.7448 0.164 Uiso 0.4 1 calc R . P H 2
C80 C 0.3355(12) 0.579(2) 0.7085(10) 0.109(6) Uani 0.4 1 d D . P H 2
H80D H 0.3523 0.5508 0.7225 0.164 Uiso 0.4 1 calc R . P H 2
H80E H 0.3444 0.5678 0.6877 0.164 Uiso 0.4 1 calc R . P H 2
H80F H 0.3517 0.6171 0.7127 0.164 Uiso 0.4 1 calc R . P H 2
C78 C 0.246(2) 0.5194(14) 0.7092(11) 0.109(6) Uani 0.4 1 d D . P H 2
H78D H 0.2610 0.4949 0.7254 0.164 Uiso 0.4 1 calc R . P H 2
H78E H 0.2037 0.5200 0.7102 0.164 Uiso 0.4 1 calc R . P H 2
H78F H 0.2580 0.5040 0.6896 0.164 Uiso 0.4 1 calc R . P H 2
C32A C 0.3961(11) 0.6409(17) 0.3994(8) 0.100(6) Uani 0.45 1 d D . P D 2
H32D H 0.4201 0.6206 0.3846 0.151 Uiso 0.45 1 calc R . P D 2
H32E H 0.4091 0.6809 0.4011 0.151 Uiso 0.45 1 calc R . P D 2
H32F H 0.3992 0.6220 0.4191 0.151 Uiso 0.45 1 calc R . P D 2
C31A C 0.311(2) 0.5779(12) 0.3867(9) 0.100(6) Uani 0.45 1 d D . P D 2
H31D H 0.3320 0.5581 0.3705 0.151 Uiso 0.45 1 calc R . P D 2
H31E H 0.3188 0.5584 0.4060 0.151 Uiso 0.45 1 calc R . P D 2
H31F H 0.2698 0.5771 0.3825 0.151 Uiso 0.45 1 calc R . P D 2
C30A C 0.3268(19) 0.6697(15) 0.3582(6) 0.100(6) Uani 0.45 1 d D . P D 2
H30D H 0.3473 0.6471 0.3429 0.151 Uiso 0.45 1 calc R . P D 2
H30E H 0.2861 0.6731 0.3525 0.151 Uiso 0.45 1 calc R . P D 2
H30F H 0.3439 0.7082 0.3595 0.151 Uiso 0.45 1 calc R . P D 2
C38A C -0.027(4) 0.588(3) 0.374(2) 0.123(6) Uani 0.2 1 d D . P B 2
H38D H -0.0438 0.5649 0.3577 0.185 Uiso 0.2 1 calc R . P B 2
H38E H 0.0111 0.6021 0.3675 0.185 Uiso 0.2 1 calc R . P B 2
H38F H -0.0232 0.5652 0.3922 0.185 Uiso 0.2 1 calc R . P B 2
C40A C -0.124(2) 0.621(4) 0.394(2) 0.123(6) Uani 0.2 1 d D . P B 2
H40D H -0.1481 0.6557 0.3982 0.185 Uiso 0.2 1 calc R . P B 2
H40E H -0.1446 0.5954 0.3807 0.185 Uiso 0.2 1 calc R . P B 2
H40F H -0.1171 0.6017 0.4137 0.185 Uiso 0.2 1 calc R . P B 2
C39A C -0.081(4) 0.679(4) 0.3527(16) 0.123(6) Uani 0.2 1 d D . P B 2
H39D H -0.1056 0.7102 0.3592 0.185 Uiso 0.2 1 calc R . P B 2
H39E H -0.0449 0.6945 0.3443 0.185 Uiso 0.2 1 calc R . P B 2
H39F H -0.1002 0.6557 0.3372 0.185 Uiso 0.2 1 calc R . P B 2
C35 C 0.2037(16) 0.788(2) 0.3156(11) 0.103(4) Uani 0.35 1 d D . P A 2
H35D H 0.2052 0.7513 0.3264 0.155 Uiso 0.35 1 calc R . P A 2
H35E H 0.2057 0.7811 0.2938 0.155 Uiso 0.35 1 calc R . P A 2
H35F H 0.2363 0.8122 0.3218 0.155 Uiso 0.35 1 calc R . P A 2
C36 C 0.140(2) 0.8768(16) 0.3076(12) 0.103(4) Uani 0.35 1 d D . P A 2
H36D H 0.1705 0.9030 0.3147 0.155 Uiso 0.35 1 calc R . P A 2
H36E H 0.1441 0.8713 0.2857 0.155 Uiso 0.35 1 calc R . P A 2
H36F H 0.1024 0.8933 0.3121 0.155 Uiso 0.35 1 calc R . P A 2
C34 C 0.100(2) 0.776(2) 0.313(2) 0.103(4) Uani 0.35 1 d D . P A 2
H34D H 0.1054 0.7394 0.3240 0.155 Uiso 0.35 1 calc R . P A 2
H34E H 0.0615 0.7912 0.3178 0.155 Uiso 0.35 1 calc R . P A 2
H34F H 0.1032 0.7691 0.2914 0.155 Uiso 0.35 1 calc R . P A 2

loop_
_atom_site_aniso_label
_atom_site_aniso_U_11
_atom_site_aniso_U_22
_atom_site_aniso_U_33
_atom_site_aniso_U_23
_atom_site_aniso_U_13
_atom_site_aniso_U_12
Gd1 0.0526(4) 0.0584(4) 0.0495(4) -0.0006(3) -0.0060(3) 0.0121(3)
Mn1 0.0495(11) 0.0492(11) 0.0420(11) -0.0011(9) -0.0025(9) 0.0046(9)
Mn2 0.0472(11) 0.0533(12) 0.0411(10) 0.0025(9) 0.0014(9) 0.0123(9)
O12 0.051(2) 0.077(3) 0.069(3) 0.009(2) -0.004(2) 0.0058(19)
O5 0.042(5) 0.044(5) 0.050(5) 0.013(4) -0.004(4) 0.008(4)
O9 0.056(5) 0.040(5) 0.042(5) -0.006(4) 0.005(4) 0.008(4)
O2 0.053(5) 0.038(5) 0.042(4) -0.006(4) -0.002(4) 0.010(4)
O3 0.049(5) 0.054(5) 0.032(4) 0.002(4) 0.004(4) 0.007(4)
O15 0.067(4) 0.083(4) 0.085(4) 0.010(4) 0.013(3) -0.006(3)
O4 0.065(6) 0.047(5) 0.038(5) -0.004(4) 0.000(4) 0.001(5)
O1 0.061(6) 0.050(5) 0.045(5) 0.008(4) -0.004(4) 0.002(4)
O10 0.060(3) 0.080(3) 0.073(3) -0.024(2) -0.014(2) 0.018(2)
O11 0.051(2) 0.077(3) 0.069(3) 0.009(2) -0.004(2) 0.0058(19)
O14 0.087(6) 0.053(5) 0.081(6) 0.008(5) -0.012(5) -0.014(4)
O8 0.062(6) 0.043(5) 0.060(6) 0.002(5) 0.003(5) 0.002(5)
O7 0.088(8) 0.070(7) 0.066(7) -0.016(5) -0.013(6) 0.013(6)
O6 0.081(7) 0.066(7) 0.069(7) 0.005(5) -0.018(6) 0.005(6)
N1 0.060(3) 0.080(3) 0.073(3) -0.024(2) -0.014(2) 0.018(2)
O13 0.072(7) 0.082(7) 0.057(6) -0.004(5) 0.001(5) 0.032(6)
N2 0.051(2) 0.077(3) 0.069(3) 0.009(2) -0.004(2) 0.0058(19)
C15 0.044(7) 0.055(8) 0.052(8) -0.005(6) -0.017(6) 0.018(7)
C57 0.060(9) 0.074(10) 0.038(7) -0.005(7) 0.000(7) 0.025(8)
C45 0.048(7) 0.033(6) 0.035(6) -0.009(5) 0.004(5) 0.015(6)
C46 0.038(7) 0.051(8) 0.042(7) 0.009(6) -0.004(6) 0.013(6)
C53 0.052(8) 0.064(9) 0.035(6) 0.004(6) 0.003(6) 0.014(6)
C1 0.053(8) 0.050(8) 0.037(7) -0.003(6) 0.007(6) -0.001(7)
C14 0.080(11) 0.079(11) 0.047(8) 0.005(7) -0.023(7) 0.015(9)
C47 0.049(8) 0.057(9) 0.042(7) -0.004(6) -0.003(6) 0.008(6)
C102 0.051(2) 0.077(3) 0.069(3) 0.009(2) -0.004(2) 0.0058(19)
C51 0.034(7) 0.059(9) 0.045(7) 0.008(6) 0.001(6) 0.001(6)
C71 0.051(8) 0.050(8) 0.044(7) 0.009(6) -0.007(6) -0.002(6)
C50 0.050(8) 0.045(8) 0.057(8) -0.001(6) -0.004(6) 0.010(6)
C22 0.063(9) 0.056(8) 0.039(7) 0.001(6) 0.004(6) -0.008(7)
C72 0.044(8) 0.063(9) 0.049(8) 0.013(7) -0.011(6) -0.007(7)
C24 0.062(9) 0.046(8) 0.049(8) -0.003(6) -0.001(7) 0.001(7)
C6 0.049(8) 0.046(8) 0.053(8) -0.001(6) -0.006(7) 0.007(6)
C89 0.060(3) 0.080(3) 0.073(3) -0.024(2) -0.014(2) 0.018(2)
C21 0.040(7) 0.053(8) 0.061(8) 0.007(7) 0.013(6) 0.001(6)
C5 0.051(8) 0.055(8) 0.044(7) 0.000(6) 0.000(6) -0.006(7)
C12 0.080(11) 0.078(10) 0.032(7) -0.002(7) -0.004(7) -0.003(9)
C28 0.041(7) 0.040(7) 0.052(7) 0.003(6) 0.005(6) 0.006(6)
C52 0.044(7) 0.049(7) 0.044(7) 0.004(6) 0.007(6) 0.006(6)
C70 0.051(8) 0.066(9) 0.057(8) -0.001(8) 0.005(7) -0.004(7)
N3 0.067(4) 0.083(4) 0.085(4) 0.010(4) 0.013(3) -0.006(3)
C26 0.057(8) 0.045(7) 0.033(6) -0.002(6) 0.019(6) -0.007(6)
C2 0.052(8) 0.044(8) 0.066(9) -0.003(7) 0.011(7) -0.003(6)
C58 0.049(8) 0.068(10) 0.052(8) 0.015(7) 0.003(7) 0.017(7)
C8 0.070(10) 0.062(9) 0.052(9) 0.014(7) -0.006(7) -0.001(8)
C27 0.032(7) 0.060(8) 0.048(7) 0.004(7) 0.009(6) -0.008(6)
C95 0.060(3) 0.080(3) 0.073(3) -0.024(2) -0.014(2) 0.018(2)
C18 0.067(10) 0.049(9) 0.085(11) -0.005(8) -0.023(9) 0.003(7)
C20 0.050(8) 0.068(10) 0.041(7) -0.015(7) 0.007(6) 0.014(7)
C13 0.062(9) 0.052(8) 0.053(8) 0.013(7) 0.009(7) 0.012(7)
C94 0.060(3) 0.080(3) 0.073(3) -0.024(2) -0.014(2) 0.018(2)
C3 0.072(9) 0.059(9) 0.051(8) -0.026(7) 0.022(7) -0.020(8)
C56 0.079(11) 0.078(12) 0.055(9) -0.007(8) -0.016(8) -0.005(9)
C16 0.062(10) 0.081(12) 0.060(9) 0.008(8) -0.014(7) 0.021(9)
C64 0.056(9) 0.065(10) 0.063(9) 0.001(7) -0.014(8) -0.016(7)
C49 0.064(9) 0.046(8) 0.041(7) 0.006(6) 0.002(6) -0.005(7)
C25 0.055(8) 0.048(8) 0.048(7) -0.004(6) 0.006(7) -0.001(7)
C101 0.051(2) 0.077(3) 0.069(3) 0.009(2) -0.004(2) 0.0058(19)
C55 0.070(10) 0.079(11) 0.043(8) 0.003(7) -0.015(7) -0.002(8)
C19 0.049(8) 0.074(10) 0.057(8) -0.019(7) -0.020(7) 0.010(8)
C41 0.075(11) 0.063(10) 0.078(11) -0.026(8) -0.004(9) -0.009(8)
C62 0.059(10) 0.094(13) 0.087(12) 0.015(10) -0.016(9) -0.019(9)
C01U 0.114(11) 0.119(11) 0.218(14) 0.064(10) -0.025(10) 0.029(7)
C10 0.104(14) 0.101(13) 0.033(8) 0.003(8) -0.002(9) -0.011(11)
C97 0.051(2) 0.077(3) 0.069(3) 0.009(2) -0.004(2) 0.0058(19)
C4 0.067(9) 0.050(8) 0.047(8) 0.001(7) 0.000(7) -0.005(7)
C65 0.073(11) 0.061(9) 0.057(9) -0.013(7) -0.013(8) -0.018(8)
C69 0.057(9) 0.090(12) 0.072(10) 0.001(9) 0.013(8) -0.004(8)
C54 0.056(9) 0.064(10) 0.056(8) 0.005(7) 0.017(7) 0.000(7)
C105 0.067(4) 0.083(4) 0.085(4) 0.010(4) 0.013(3) -0.006(3)
C67 0.059(9) 0.069(10) 0.053(8) 0.012(7) -0.002(7) 0.001(8)
C91 0.060(3) 0.080(3) 0.073(3) -0.024(2) -0.014(2) 0.018(2)
C90 0.060(3) 0.080(3) 0.073(3) -0.024(2) -0.014(2) 0.018(2)
C23 0.046(8) 0.058(9) 0.063(9) -0.004(7) -0.016(7) -0.005(7)
C11 0.091(13) 0.089(12) 0.061(10) 0.015(9) -0.025(10) -0.011(10)
C29 0.072(10) 0.074(10) 0.069(10) -0.018(8) 0.027(9) -0.012(9)
C7 0.071(10) 0.058(9) 0.050(8) 0.000(7) -0.001(7) -0.009(8)
C029 0.114(8) 0.104(8) 0.066(6) -0.017(5) 0.009(6) -0.016(7)
C59 0.084(12) 0.064(10) 0.061(9) -0.008(8) -0.010(9) -0.002(8)
N02C 0.114(8) 0.104(8) 0.066(6) -0.017(5) 0.009(6) -0.016(7)
C68 0.049(9) 0.082(11) 0.077(10) -0.006(9) -0.018(8) -0.005(8)
C93 0.060(3) 0.080(3) 0.073(3) -0.024(2) -0.014(2) 0.018(2)
C17 0.067(10) 0.092(13) 0.072(11) -0.014(10) -0.025(8) 0.012(10)
C48 0.084(11) 0.042(8) 0.055(9) 0.010(7) 0.008(8) 0.023(7)
C96 0.051(2) 0.077(3) 0.069(3) 0.009(2) -0.004(2) 0.0058(19)
C66 0.079(11) 0.081(12) 0.065(9) 0.003(8) -0.017(8) -0.019(9)
N02J 0.112(8) 0.143(9) 0.201(10) -0.011(8) 0.015(8) -0.004(7)
C100 0.051(2) 0.077(3) 0.069(3) 0.009(2) -0.004(2) 0.0058(19)
C98 0.051(2) 0.077(3) 0.069(3) 0.009(2) -0.004(2) 0.0058(19)
C43 0.100(14) 0.088(13) 0.102(14) -0.038(11) 0.032(12) -0.007(11)
C9 0.078(11) 0.087(12) 0.048(9) 0.004(8) 0.008(8) 0.004(9)
C02O 0.114(8) 0.104(8) 0.066(6) -0.017(5) 0.009(6) -0.016(7)
C99 0.051(2) 0.077(3) 0.069(3) 0.009(2) -0.004(2) 0.0058(19)
C92 0.060(3) 0.080(3) 0.073(3) -0.024(2) -0.014(2) 0.018(2)
N02R 0.098(9) 0.136(15) 0.165(15) 0.024(9) 0.004(9) -0.007(10)
C77 0.116(15) 0.086(13) 0.067(10) 0.022(9) -0.026(10) 0.007(11)
C42 0.142(18) 0.047(10) 0.099(14) -0.024(9) -0.004(12) 0.003(10)
C103 0.090(13) 0.140(18) 0.063(10) -0.007(11) 0.017(10) 0.052(12)
C02V 0.098(9) 0.136(15) 0.165(15) 0.024(9) 0.004(9) -0.007(10)
C02W 0.112(8) 0.143(9) 0.201(10) -0.011(8) 0.015(8) -0.004(7)
C75 0.128(16) 0.061(10) 0.063(10) 0.019(8) -0.012(10) 0.020(10)
C61 0.070(11) 0.086(11) 0.051(8) 0.002(8) -0.005(8) -0.012(9)
C85 0.067(6) 0.195(13) 0.175(12) -0.051(12) 0.020(8) -0.013(8)
C34A 0.100(9) 0.162(13) 0.047(6) 0.000(7) -0.005(6) -0.005(9)
C031 0.112(8) 0.143(9) 0.201(10) -0.011(8) 0.015(8) -0.004(7)
C60 0.093(12) 0.060(9) 0.054(9) -0.003(7) -0.007(9) -0.007(9)
C81 0.089(8) 0.187(14) 0.131(11) 0.014(9) -0.034(7) 0.019(9)
C44 0.119(18) 0.110(17) 0.130(18) -0.057(14) -0.003(14) -0.022(14)
C73 0.105(13) 0.048(8) 0.056(9) 0.005(7) 0.015(9) 0.005(8)
C76 0.099(14) 0.084(12) 0.101(13) 0.022(10) 0.033(11) 0.045(11)
C37 0.137(11) 0.097(9) 0.135(10) -0.013(8) -0.085(11) 0.007(8)
C88 0.067(6) 0.195(13) 0.175(12) -0.051(12) 0.020(8) -0.013(8)
C40 0.137(11) 0.097(9) 0.135(10) -0.013(8) -0.085(11) 0.007(8)
C84 0.089(8) 0.187(14) 0.131(11) 0.014(9) -0.034(7) 0.019(9)
C107 0.067(4) 0.083(4) 0.085(4) 0.010(4) 0.013(3) -0.006(3)
C74 0.25(3) 0.042(9) 0.079(12) 0.011(9) -0.042(15) 0.006(13)
C38 0.137(11) 0.097(9) 0.135(10) -0.013(8) -0.085(11) 0.007(8)
C31 0.147(17) 0.082(10) 0.072(11) -0.020(8) 0.070(11) -0.025(11)
C104 0.087(6) 0.053(5) 0.081(6) 0.008(5) -0.012(5) -0.014(4)
C33 0.100(9) 0.162(13) 0.047(6) 0.000(7) -0.005(6) -0.005(9)
C32 0.147(17) 0.082(10) 0.072(11) -0.020(8) 0.070(11) -0.025(11)
C03L 0.114(11) 0.119(11) 0.218(14) 0.064(10) -0.025(10) 0.029(7)
C83 0.089(8) 0.187(14) 0.131(11) 0.014(9) -0.034(7) 0.019(9)
C106 0.067(4) 0.083(4) 0.085(4) 0.010(4) 0.013(3) -0.006(3)
C36A 0.100(9) 0.162(13) 0.047(6) 0.000(7) -0.005(6) -0.005(9)
C86 0.067(6) 0.195(13) 0.175(12) -0.051(12) 0.020(8) -0.013(8)
C35A 0.100(9) 0.162(13) 0.047(6) 0.000(7) -0.005(6) -0.005(9)
C87 0.067(6) 0.195(13) 0.175(12) -0.051(12) 0.020(8) -0.013(8)
C03U 0.098(9) 0.136(15) 0.165(15) 0.024(9) 0.004(9) -0.007(10)
C2AA 0.112(8) 0.143(9) 0.201(10) -0.011(8) 0.015(8) -0.004(7)
O1AA 0.112(8) 0.143(9) 0.201(10) -0.011(8) 0.015(8) -0.004(7)
C63 0.081(12) 0.097(13) 0.072(11) 0.014(10) -0.006(10) -0.020(10)
C39 0.137(11) 0.097(9) 0.135(10) -0.013(8) -0.085(11) 0.007(8)
C82 0.089(8) 0.187(14) 0.131(11) 0.014(9) -0.034(7) 0.019(9)
C30 0.147(17) 0.082(10) 0.072(11) -0.020(8) 0.070(11) -0.025(11)
N18 0.114(11) 0.119(11) 0.218(14) 0.064(10) -0.025(10) 0.029(7)
C79A 0.114(14) 0.127(15) 0.087(12) 0.037(11) -0.025(10) 0.024(11)
C78A 0.114(14) 0.127(15) 0.087(12) 0.037(11) -0.025(10) 0.024(11)
C80A 0.114(14) 0.127(15) 0.087(12) 0.037(11) -0.025(10) 0.024(11)
C79 0.114(14) 0.127(15) 0.087(12) 0.037(11) -0.025(10) 0.024(11)
C80 0.114(14) 0.127(15) 0.087(12) 0.037(11) -0.025(10) 0.024(11)
C78 0.114(14) 0.127(15) 0.087(12) 0.037(11) -0.025(10) 0.024(11)
C32A 0.147(17) 0.082(10) 0.072(11) -0.020(8) 0.070(11) -0.025(11)
C31A 0.147(17) 0.082(10) 0.072(11) -0.020(8) 0.070(11) -0.025(11)
C30A 0.147(17) 0.082(10) 0.072(11) -0.020(8) 0.070(11) -0.025(11)
C38A 0.137(11) 0.097(9) 0.135(10) -0.013(8) -0.085(11) 0.007(8)
C40A 0.137(11) 0.097(9) 0.135(10) -0.013(8) -0.085(11) 0.007(8)
C39A 0.137(11) 0.097(9) 0.135(10) -0.013(8) -0.085(11) 0.007(8)
C35 0.100(9) 0.162(13) 0.047(6) 0.000(7) -0.005(6) -0.005(9)
C36 0.100(9) 0.162(13) 0.047(6) 0.000(7) -0.005(6) -0.005(9)
C34 0.100(9) 0.162(13) 0.047(6) 0.000(7) -0.005(6) -0.005(9)

loop_
_atom_type_symbol
_atom_type_description
_atom_type_scat_dispersion_real
_atom_type_scat_dispersion_imag
_atom_type_scat_source
C C 0.0040 0.0020 'International Tables Vol C Tables 4.2.6.8 and 6.1.1.4'
H H 0.0000 0.0000 'International Tables Vol C Tables 4.2.6.8 and 6.1.1.4'
Gd Gd -0.1000 4.5390 'International Tables Vol C Tables 4.2.6.8 and 6.1.1.4'
Mn Mn 0.3530 0.8590 'International Tables Vol C Tables 4.2.6.8 and 6.1.1.4'
N N 0.0080 0.0040 'International Tables Vol C Tables 4.2.6.8 and 6.1.1.4'
O O 0.0130 0.0070 'International Tables Vol C Tables 4.2.6.8 and 6.1.1.4'

loop_
_geom_angle_atom_site_label_1
_geom_angle_atom_site_label_2
_geom_angle_atom_site_label_3
_geom_angle
_geom_angle_site_symmetry_1
_geom_angle_site_symmetry_3
_geom_angle_publ_flag
O12 Gd1 O9 71.7(3) . . ?
O12 Gd1 O1 87.7(3) . . ?
O12 Gd1 O10 102.6(4) . . ?
O12 Gd1 O11 129.1(3) . . ?
O12 Gd1 O14 147.9(3) . . ?
O12 Gd1 N1 88.1(4) . . ?
O12 Gd1 N2 65.7(4) . . ?
O9 Gd1 N1 64.2(3) . . ?
O9 Gd1 N2 128.4(3) . . ?
O1 Gd1 O9 66.7(3) . . ?
O1 Gd1 O11 84.2(3) . . ?
O1 Gd1 O14 80.7(3) . . ?
O1 Gd1 N1 129.4(4) . . ?
O1 Gd1 N2 83.5(3) . . ?
O10 Gd1 O9 129.6(3) . . ?
O10 Gd1 O1 162.7(3) . . ?
O10 Gd1 O11 78.5(3) . . ?
O10 Gd1 O14 96.7(4) . . ?
O10 Gd1 N1 65.6(4) . . ?
O10 Gd1 N2 88.1(4) . . ?
O11 Gd1 O9 144.6(3) . . ?
O11 Gd1 O14 79.5(3) . . ?
O11 Gd1 N1 133.7(4) . . ?
O11 Gd1 N2 63.5(4) . . ?
O14 Gd1 O9 76.3(3) . . ?
O14 Gd1 N1 76.8(4) . . ?
O14 Gd1 N2 141.0(4) . . ?
N2 Gd1 N1 138.3(4) . . ?
O2 Mn1 O9 82.1(3) . . ?
O2 Mn1 O1 89.4(3) . . ?
O3 Mn1 O9 102.9(3) . . ?
O3 Mn1 O2 90.9(4) . . ?
O3 Mn1 O4 91.3(4) . . ?
O3 Mn1 O1 174.7(4) . . ?
O4 Mn1 O9 101.6(3) . . ?
O4 Mn1 O2 175.2(4) . . ?
O4 Mn1 O1 88.0(4) . . ?
O1 Mn1 O9 82.4(3) . . ?
O12 Mn2 O5 157.9(4) . . ?
O12 Mn2 O9 79.4(3) . . ?
O12 Mn2 O2 107.6(3) . . ?
O12 Mn2 O15 90.1(4) . . ?
O12 Mn2 O13 84.5(4) . . ?
O5 Mn2 O9 106.9(3) . . ?
O5 Mn2 O2 94.4(3) . . ?
O5 Mn2 O15 91.2(4) . . ?
O5 Mn2 O13 73.9(3) . . ?
O2 Mn2 O9 72.2(3) . . ?
O2 Mn2 O13 160.2(4) . . ?
O15 Mn2 O9 155.4(4) . . ?
O15 Mn2 O2 90.3(4) . . ?
O15 Mn2 O13 105.6(4) . . ?
O13 Mn2 O9 95.6(3) . . ?
Mn2 O12 Gd1 109.8(4) . . ?
C102 O12 Gd1 124.1(8) . . ?
C102 O12 Mn2 123.8(9) . . ?
C51 O5 Mn2 120.8(7) . . ?
Mn1 O9 Gd1 100.7(3) . . ?
Mn1 O9 Mn2 99.5(3) . . ?
Mn2 O9 Gd1 98.3(3) . . ?
C89 O9 Gd1 118.7(7) . . ?
C89 O9 Mn1 119.6(8) . . ?
C89 O9 Mn2 116.2(8) . . ?
Mn1 O2 Mn2 106.0(3) . . ?
C27 O2 Mn1 121.8(7) . . ?
C27 O2 Mn2 131.2(7) . . ?
C6 O3 Mn1 123.1(8) . . ?
C105 O15 Mn2 133.4(10) . . ?
C13 O4 Mn1 122.9(8) . . ?
Mn1 O1 Gd1 107.2(4) . . ?
C20 O1 Gd1 132.1(7) . . ?
C20 O1 Mn1 120.6(7) . . ?
Gd1 O10 H10 123(3) . . ?
C95 O10 Gd1 127.6(8) . . ?
C95 O10 H10 109(3) . . ?
Gd1 O11 H11 125(2) . . ?
C96 O11 Gd1 125.8(8) . . ?
C96 O11 H11 109(2) . . ?
C104 O14 Gd1 138.2(10) . . ?
C72 O8 H8 109.5 . . ?
C65 O7 H7 109.5 . . ?
C58 O6 H6 109.5 . . ?
C94 N1 Gd1 116.6(9) . . ?
C90 N1 Gd1 120.6(9) . . ?
C90 N1 C94 122.7(12) . . ?
C103 O13 Mn2 133.9(11) . . ?
C101 N2 Gd1 118.9(9) . . ?
C101 N2 C97 121.3(13) . . ?
C97 N2 Gd1 119.7(10) . . ?
C20 C15 C14 120.9(12) . . ?
C20 C15 C16 119.1(13) . . ?
C16 C15 C14 119.9(12) . . ?
C58 C57 C59 121.2(13) . . ?
C56 C57 C58 118.1(15) . . ?
C56 C57 C59 120.7(14) . . ?
C46 C45 H45 107.4 . . ?
C46 C45 C71 108.0(9) . . ?
C46 C45 C28 110.1(10) . . ?
C71 C45 H45 107.4 . . ?
C71 C45 C28 116.2(9) . . ?
C28 C45 H45 107.4 . . ?
C47 C46 C45 123.0(11) . . ?
C47 C46 C51 118.5(11) . . ?
C51 C46 C45 118.4(10) . . ?
C58 C53 C52 122.0(11) . . ?
C58 C53 C54 116.3(13) . . ?
C54 C53 C52 121.4(13) . . ?
C6 C1 C28 122.9(11) . . ?
C2 C1 C6 120.4(12) . . ?
C2 C1 C28 116.4(11) . . ?
C15 C14 H14A 109.4 . . ?
C15 C14 H14B 109.4 . . ?
H14A C14 H14B 108.0 . . ?
C12 C14 C15 111.1(13) . . ?
C12 C14 H14A 109.4 . . ?
C12 C14 H14B 109.4 . . ?
C46 C47 H47 118.4 . . ?
C46 C47 C48 123.3(12) . . ?
C48 C47 H47 118.4 . . ?
O12 C102 H10A 109.6 . . ?
O12 C102 H10B 109.6 . . ?
O12 C102 C101 110.2(12) . . ?
H10A C102 H10B 108.1 . . ?
C101 C102 H10A 109.6 . . ?
C101 C102 H10B 109.6 . . ?
O5 C51 C46 117.9(10) . . ?
C50 C51 O5 123.3(11) . . ?
C50 C51 C46 118.8(12) . . ?
C72 C71 C45 118.0(11) . . ?
C70 C71 C45 121.0(11) . . ?
C70 C71 C72 121.0(12) . . ?
C51 C50 C52 121.6(11) . . ?
C51 C50 C49 121.6(12) . . ?
C49 C50 C52 116.8(12) . . ?
C27 C22 C21 121.2(12) . . ?
C23 C22 C21 120.0(12) . . ?
C23 C22 C27 118.7(13) . . ?
O8 C72 C71 121.9(12) . . ?
O8 C72 C67 119.8(13) . . ?
C71 C72 C67 118.3(13) . . ?
C25 C24 C41 119.0(12) . . ?
C23 C24 C25 117.1(12) . . ?
C23 C24 C41 123.9(13) . . ?
O3 C6 C1 122.8(11) . . ?
O3 C6 C5 119.2(11) . . ?
C1 C6 C5 118.0(12) . . ?
O9 C89 H89A 109.5 . . ?
O9 C89 H89B 109.5 . . ?
O9 C89 C90 110.9(12) . . ?
H89A C89 H89B 108.0 . . ?
C90 C89 H89A 109.5 . . ?
C90 C89 H89B 109.5 . . ?
C22 C21 H21A 109.8 . . ?
C22 C21 H21B 109.8 . . ?
H21A C21 H21B 108.2 . . ?
C19 C21 C22 109.6(11) . . ?
C19 C21 H21A 109.8 . . ?
C19 C21 H21B 109.8 . . ?
C6 C5 C7 119.9(12) . . ?
C4 C5 C6 120.7(12) . . ?
C4 C5 C7 119.3(12) . . ?
C13 C12 C14 121.8(11) . . ?
C11 C12 C14 123.7(14) . . ?
C11 C12 C13 114.4(14) . . ?
C45 C28 H28 104.9 . . ?
C1 C28 C45 113.4(10) . . ?
C1 C28 H28 104.9 . . ?
C1 C28 C26 111.9(10) . . ?
C26 C28 C45 115.5(10) . . ?
C26 C28 H28 104.9 . . ?
C53 C52 C50 112.5(10) . . ?
C53 C52 H52A 109.1 . . ?
C53 C52 H52B 109.1 . . ?
C50 C52 H52A 109.1 . . ?
C50 C52 H52B 109.1 . . ?
H52A C52 H52B 107.8 . . ?
C71 C70 H70 120.1 . . ?
C71 C70 C69 119.9(14) . . ?
C69 C70 H70 120.1 . . ?
C105 N3 C107 122.0(13) . . ?
C105 N3 C106 120.6(14) . . ?
C106 N3 C107 117.0(13) . . ?
C27 C26 C28 122.2(10) . . ?
C25 C26 C28 116.0(11) . . ?
C25 C26 C27 121.6(12) . . ?
C1 C2 H2 118.8 . . ?
C1 C2 C3 122.5(12) . . ?
C3 C2 H2 118.8 . . ?
O6 C58 C57 119.4(14) . . ?
O6 C58 C53 119.9(12) . . ?
C53 C58 C57 120.6(12) . . ?
C13 C8 C7 118.6(12) . . ?
C9 C8 C13 120.8(14) . . ?
C9 C8 C7 120.5(14) . . ?
O2 C27 C22 117.6(11) . . ?
O2 C27 C26 124.8(11) . . ?
C26 C27 C22 117.5(12) . . ?
O10 C95 H95A 109.6 . . ?
O10 C95 H95B 109.6 . . ?
O10 C95 C94 110.4(13) . . ?
H95A C95 H95B 108.1 . . ?
C94 C95 H95A 109.6 . . ?
C94 C95 H95B 109.6 . . ?
C19 C18 H18 120.0 . . ?
C17 C18 H18 120.0 . . ?
C17 C18 C19 120.1(15) . . ?
O1 C20 C15 120.5(13) . . ?
O1 C20 C19 119.7(12) . . ?
C19 C20 C15 119.8(12) . . ?
O4 C13 C12 119.8(12) . . ?
O4 C13 C8 121.0(13) . . ?
C8 C13 C12 119.1(12) . . ?
N1 C94 C95 119.2(13) . . ?
N1 C94 C93 118.4(14) . . ?
C93 C94 C95 122.4(14) . . ?
C2 C3 C29 121.8(13) . . ?
C4 C3 C2 115.9(12) . . ?
C4 C3 C29 122.3(12) . . ?
C57 C56 H56 117.7 . . ?
C57 C56 C55 124.5(15) . . ?
C55 C56 H56 117.7 . . ?
C15 C16 H16 119.7 . . ?
C17 C16 C15 120.5(14) . . ?
C17 C16 H16 119.7 . . ?
C65 C64 C66 121.8(14) . . ?
C63 C64 C65 117.2(14) . . ?
C63 C64 C66 120.9(15) . . ?
C50 C49 H49 118.7 . . ?
C50 C49 C48 122.6(12) . . ?
C48 C49 H49 118.7 . . ?
C24 C25 H25 118.9 . . ?
C26 C25 C24 122.1(13) . . ?
C26 C25 H25 118.9 . . ?
N2 C101 C102 115.6(13) . . ?
N2 C101 C100 121.8(14) . . ?
C100 C101 C102 122.6(14) . . ?
C56 C55 C77 124.1(14) . . ?
C54 C55 C56 115.9(14) . . ?
C54 C55 C77 119.7(15) . . ?
C18 C19 C21 116.2(13) . . ?
C20 C19 C21 123.6(12) . . ?
C20 C19 C18 120.1(13) . . ?
C43 C41 C24 109.0(12) . . ?
C43 C41 C42 106.9(14) . . ?
C42 C41 C24 110.2(11) . . ?
C44 C41 C24 111.1(13) . . ?
C44 C41 C43 111.3(14) . . ?
C44 C41 C42 108.2(15) . . ?
C61 C62 C81 123.3(18) . . ?
C61 C62 C63 115.3(15) . . ?
C63 C62 C81 121.3(18) . . ?
H01A C01U H01B 109.5 . . ?
H01A C01U H01C 109.5 . . ?
H01B C01U H01C 109.5 . . ?
C03L C01U H01A 109.5 . . ?
C03L C01U H01B 109.5 . . ?
C03L C01U H01C 109.5 . . ?
C11 C10 C9 115.2(13) . . ?
C11 C10 C33 122.5(16) . . ?
C9 C10 C33 122.4(16) . . ?
N2 C97 C96 119.3(13) . . ?
N2 C97 C98 118.2(14) . . ?
C98 C97 C96 122.5(13) . . ?
C5 C4 C3 122.5(12) . . ?
C5 C4 H4 118.7 . . ?
C3 C4 H4 118.7 . . ?
C64 C65 O7 121.3(13) . . ?
C60 C65 O7 116.6(15) . . ?
C60 C65 C64 122.1(16) . . ?
C70 C69 C85 119.1(15) . . ?
C68 C69 C70 119.5(14) . . ?
C68 C69 C85 121.4(16) . . ?
C53 C54 H54 117.8 . . ?
C55 C54 C53 124.3(15) . . ?
C55 C54 H54 117.8 . . ?
O15 C105 N3 122.7(15) . . ?
O15 C105 H105 118.7 . . ?
N3 C105 H105 118.7 . . ?
C72 C67 C66 119.0(14) . . ?
C68 C67 C72 120.7(14) . . ?
C68 C67 C66 120.2(14) . . ?
C90 C91 H91 120.2 . . ?
C92 C91 H91 120.2 . . ?
C92 C91 C90 119.6(14) . . ?
N1 C90 C89 116.8(13) . . ?
N1 C90 C91 119.7(14) . . ?
C91 C90 C89 123.4(14) . . ?
C22 C23 H23 118.5 . . ?
C24 C23 C22 123.0(13) . . ?
C24 C23 H23 118.5 . . ?
C12 C11 H11A 115.9 . . ?
C10 C11 C12 128.1(16) . . ?
C10 C11 H11A 115.9 . . ?
C3 C29 C31 112.6(16) . . ?
C3 C29 C32 111.0(15) . . ?
C3 C29 C30 109.2(16) . . ?
C3 C29 C32A 102.9(16) . . ?
C3 C29 C31A 111.7(19) . . ?
C3 C29 C30A 112.3(17) . . ?
C31 C29 C30 106.9(18) . . ?
C32 C29 C31 110(2) . . ?
C32 C29 C30 107.0(18) . . ?
C31A C29 C32A 109(2) . . ?
C31A C29 C30A 111(2) . . ?
C30A C29 C32A 109(2) . . ?
C5 C7 C8 109.0(11) . . ?
C5 C7 H7A 109.9 . . ?
C5 C7 H7B 109.9 . . ?
C8 C7 H7A 109.9 . . ?
C8 C7 H7B 109.9 . . ?
H7A C7 H7B 108.3 . . ?
N02C C029 C02O 178(3) . . ?
C57 C59 H59A 109.6 . . ?
C57 C59 H59B 109.6 . . ?
H59A C59 H59B 108.1 . . ?
C60 C59 C57 110.1(12) . . ?
C60 C59 H59A 109.6 . . ?
C60 C59 H59B 109.6 . . ?
C69 C68 C67 120.6(14) . . ?
C69 C68 H68 119.7 . . ?
C67 C68 H68 119.7 . . ?
C94 C93 H93 119.4 . . ?
C94 C93 C92 121.2(14) . . ?
C92 C93 H93 119.4 . . ?
C18 C17 C16 120.3(15) . . ?
C18 C17 C37 119.7(17) . . ?
C16 C17 C37 119.9(16) . . ?
C47 C48 C49 115.2(11) . . ?
C47 C48 C73 119.9(12) . . ?
C49 C48 C73 124.8(12) . . ?
O11 C96 C97 108.8(12) . . ?
O11 C96 H96A 109.9 . . ?
O11 C96 H96B 109.9 . . ?
C97 C96 H96A 109.9 . . ?
C97 C96 H96B 109.9 . . ?
H96A C96 H96B 108.3 . . ?
C64 C66 H66A 108.4 . . ?
C64 C66 H66B 108.4 . . ?
C67 C66 C64 115.6(13) . . ?
C67 C66 H66A 108.4 . . ?
C67 C66 H66B 108.4 . . ?
H66A C66 H66B 107.4 . . ?
C031 N02J C02W 121.1(19) . . ?
C2AA N02J C02W 115.7(19) . . ?
C2AA N02J C031 122.3(19) . . ?
C101 C100 H100 119.9 . . ?
C101 C100 C99 120.1(14) . . ?
C99 C100 H100 119.9 . . ?
C97 C98 H98 120.2 . . ?
C99 C98 C97 119.7(14) . . ?
C99 C98 H98 120.2 . . ?
C41 C43 H43A 109.5 . . ?
C41 C43 H43B 109.5 . . ?
C41 C43 H43C 109.5 . . ?
H43A C43 H43B 109.5 . . ?
H43A C43 H43C 109.5 . . ?
H43B C43 H43C 109.5 . . ?
C8 C9 C10 122.4(15) . . ?
C8 C9 H9 118.8 . . ?
C10 C9 H9 118.8 . . ?
C029 C02O H02D 109.5 . . ?
C029 C02O H02E 109.5 . . ?
C029 C02O H02F 109.5 . . ?
H02D C02O H02E 109.5 . . ?
H02D C02O H02F 109.5 . . ?
H02E C02O H02F 109.5 . . ?
C100 C99 H99 120.6 . . ?
C98 C99 C100 118.8(15) . . ?
C98 C99 H99 120.6 . . ?
C91 C92 C93 117.9(14) . . ?
C91 C92 H92 121.0 . . ?
C93 C92 H92 121.0 . . ?
C55 C77 C79A 109.2(17) . . ?
C55 C77 C78A 107.4(15) . . ?
C55 C77 C79 104(2) . . ?
C55 C77 C80 102(2) . . ?
C55 C77 C78 118(2) . . ?
C79A C77 C78A 105(2) . . ?
C80A C77 C55 115.4(17) . . ?
C80A C77 C79A 110.7(19) . . ?
C80A C77 C78A 108.6(19) . . ?
C79 C77 C80 109(2) . . ?
C78 C77 C79 115(2) . . ?
C78 C77 C80 108(2) . . ?
C41 C42 H42A 109.5 . . ?
C41 C42 H42B 109.5 . . ?
C41 C42 H42C 109.5 . . ?
H42A C42 H42B 109.5 . . ?
H42A C42 H42C 109.5 . . ?
H42B C42 H42C 109.5 . . ?
O13 C103 H10C 109.5 . . ?
O13 C103 H10D 109.5 . . ?
O13 C103 H10E 109.5 . . ?
H10C C103 H10D 109.5 . . ?
H10C C103 H10E 109.5 . . ?
H10D C103 H10E 109.5 . . ?
N02R C02V C03U 175(3) . . ?
N02J C02W H02A 109.5 . . ?
N02J C02W H02B 109.5 . . ?
N02J C02W H02C 109.5 . . ?
H02A C02W H02B 109.5 . . ?
H02A C02W H02C 109.5 . . ?
H02B C02W H02C 109.5 . . ?
H75A C75 H75B 109.5 . . ?
H75A C75 H75C 109.5 . . ?
H75B C75 H75C 109.5 . . ?
C73 C75 H75A 109.5 . . ?
C73 C75 H75B 109.5 . . ?
C73 C75 H75C 109.5 . . ?
C62 C61 H61 119.0 . . ?
C60 C61 C62 121.9(14) . . ?
C60 C61 H61 119.0 . . ?
C88 C85 C69 114.1(19) . . ?
C88 C85 C86 107.8(19) . . ?
C86 C85 C69 109.5(18) . . ?
C87 C85 C69 107.8(18) . . ?
C87 C85 C88 109.2(19) . . ?
C87 C85 C86 108(2) . . ?
H34A C34A H34B 109.5 . . ?
H34A C34A H34C 109.5 . . ?
H34B C34A H34C 109.5 . . ?
C33 C34A H34A 109.5 . . ?
C33 C34A H34B 109.5 . . ?
C33 C34A H34C 109.5 . . ?
N02J C031 H03A 109.5 . . ?
N02J C031 H03B 109.5 . . ?
N02J C031 H03C 109.5 . . ?
H03A C031 H03B 109.5 . . ?
H03A C031 H03C 109.5 . . ?
H03B C031 H03C 109.5 . . ?
C65 C60 C59 123.2(16) . . ?
C65 C60 C61 119.4(16) . . ?
C61 C60 C59 117.2(13) . . ?
C62 C81 C84 107(2) . . ?
C62 C81 C83 113(2) . . ?
C62 C81 C82 115(2) . . ?
C83 C81 C84 110(2) . . ?
C83 C81 C82 106(2) . . ?
C82 C81 C84 106(2) . . ?
C41 C44 H44A 109.5 . . ?
C41 C44 H44B 109.5 . . ?
C41 C44 H44C 109.5 . . ?
H44A C44 H44B 109.5 . . ?
H44A C44 H44C 109.5 . . ?
H44B C44 H44C 109.5 . . ?
C48 C73 C75 112.7(12) . . ?
C48 C73 C76 109.5(12) . . ?
C75 C73 C76 106.0(13) . . ?
C74 C73 C48 110.5(14) . . ?
C74 C73 C75 109.1(13) . . ?
C74 C73 C76 108.8(15) . . ?
C73 C76 H76A 109.5 . . ?
C73 C76 H76B 109.5 . . ?
C73 C76 H76C 109.5 . . ?
H76A C76 H76B 109.5 . . ?
H76A C76 H76C 109.5 . . ?
H76B C76 H76C 109.5 . . ?
C17 C37 C38 112.8(17) . . ?
C17 C37 C39 110.5(17) . . ?
C17 C37 C40A 103(4) . . ?
C17 C37 C39A 112(4) . . ?
C40 C37 C17 105.4(17) . . ?
C40 C37 C38 109.2(19) . . ?
C40 C37 C39 111.2(17) . . ?
C39 C37 C38 108(2) . . ?
C38A C37 C17 106(4) . . ?
C38A C37 C40A 112(3) . . ?
C38A C37 C39A 116(4) . . ?
C39A C37 C40A 107(3) . . ?
C85 C88 H88A 109.5 . . ?
C85 C88 H88B 109.5 . . ?
C85 C88 H88C 109.5 . . ?
H88A C88 H88B 109.5 . . ?
H88A C88 H88C 109.5 . . ?
H88B C88 H88C 109.5 . . ?
C37 C40 H40A 109.5 . . ?
C37 C40 H40B 109.5 . . ?
C37 C40 H40C 109.5 . . ?
H40A C40 H40B 109.5 . . ?
H40A C40 H40C 109.5 . . ?
H40B C40 H40C 109.5 . . ?
C81 C84 H84A 109.5 . . ?
C81 C84 H84B 109.5 . . ?
C81 C84 H84C 109.5 . . ?
H84A C84 H84B 109.5 . . ?
H84A C84 H84C 109.5 . . ?
H84B C84 H84C 109.5 . . ?
N3 C107 H10F 109.5 . . ?
N3 C107 H10G 109.5 . . ?
N3 C107 H10H 109.5 . . ?
H10F C107 H10G 109.5 . . ?
H10F C107 H10H 109.5 . . ?
H10G C107 H10H 109.5 . . ?
C73 C74 H74A 109.5 . . ?
C73 C74 H74B 109.5 . . ?
C73 C74 H74C 109.5 . . ?
H74A C74 H74B 109.5 . . ?
H74A C74 H74C 109.5 . . ?
H74B C74 H74C 109.5 . . ?
C37 C38 H38A 109.5 . . ?
C37 C38 H38B 109.5 . . ?
C37 C38 H38C 109.5 . . ?
H38A C38 H38B 109.5 . . ?
H38A C38 H38C 109.5 . . ?
H38B C38 H38C 109.5 . . ?
C29 C31 H31A 109.5 . . ?
C29 C31 H31B 109.5 . . ?
C29 C31 H31C 109.5 . . ?
H31A C31 H31B 109.5 . . ?
H31A C31 H31C 109.5 . . ?
H31B C31 H31C 109.5 . . ?
O14 C104 H10I 109.5 . . ?
O14 C104 H10J 109.5 . . ?
O14 C104 H10K 109.5 . . ?
H10I C104 H10J 109.5 . . ?
H10I C104 H10K 109.5 . . ?
H10J C104 H10K 109.5 . . ?
C10 C33 C36A 105.1(17) . . ?
C34A C33 C10 109(2) . . ?
C34A C33 C36A 104(2) . . ?
C35A C33 C10 112.3(16) . . ?
C35A C33 C34A 121(2) . . ?
C35A C33 C36A 103.6(18) . . ?
C35 C33 C10 107(2) . . ?
C36 C33 C10 115(3) . . ?
C36 C33 C35 113(3) . . ?
C36 C33 C34 112(3) . . ?
C34 C33 C10 105(4) . . ?
C34 C33 C35 103(3) . . ?
C29 C32 H32A 109.5 . . ?
C29 C32 H32B 109.5 . . ?
C29 C32 H32C 109.5 . . ?
H32A C32 H32B 109.5 . . ?
H32A C32 H32C 109.5 . . ?
H32B C32 H32C 109.5 . . ?
N18 C03L C01U 176(4) . . ?
C81 C83 H83A 109.5 . . ?
C81 C83 H83B 109.5 . . ?
C81 C83 H83C 109.5 . . ?
H83A C83 H83B 109.5 . . ?
H83A C83 H83C 109.5 . . ?
H83B C83 H83C 109.5 . . ?
N3 C106 H10L 109.5 . . ?
N3 C106 H10M 109.5 . . ?
N3 C106 H10N 109.5 . . ?
H10L C106 H10M 109.5 . . ?
H10L C106 H10N 109.5 . . ?
H10M C106 H10N 109.5 . . ?
C33 C36A H36A 109.5 . . ?
C33 C36A H36B 109.5 . . ?
C33 C36A H36C 109.5 . . ?
H36A C36A H36B 109.5 . . ?
H36A C36A H36C 109.5 . . ?
H36B C36A H36C 109.5 . . ?
C85 C86 H86A 109.5 . . ?
C85 C86 H86B 109.5 . . ?
C85 C86 H86C 109.5 . . ?
H86A C86 H86B 109.5 . . ?
H86A C86 H86C 109.5 . . ?
H86B C86 H86C 109.5 . . ?
C33 C35A H35A 109.5 . . ?
C33 C35A H35B 109.5 . . ?
C33 C35A H35C 109.5 . . ?
H35A C35A H35B 109.5 . . ?
H35A C35A H35C 109.5 . . ?
H35B C35A H35C 109.5 . . ?
C85 C87 H87A 109.5 . . ?
C85 C87 H87B 109.5 . . ?
C85 C87 H87C 109.5 . . ?
H87A C87 H87B 109.5 . . ?
H87A C87 H87C 109.5 . . ?
H87B C87 H87C 109.5 . . ?
C02V C03U H03D 109.5 . . ?
C02V C03U H03E 109.5 . . ?
C02V C03U H03F 109.5 . . ?
H03D C03U H03E 109.5 . . ?
H03D C03U H03F 109.5 . . ?
H03E C03U H03F 109.5 . . ?
N02J C2AA H2AA 120.3 . . ?
O1AA C2AA N02J 119(2) . . ?
O1AA C2AA H2AA 120.3 . . ?
C64 C63 C62 124.1(17) . . ?
C64 C63 H63 118.0 . . ?
C62 C63 H63 118.0 . . ?
C37 C39 H39A 109.5 . . ?
C37 C39 H39B 109.5 . . ?
C37 C39 H39C 109.5 . . ?
H39A C39 H39B 109.5 . . ?
H39A C39 H39C 109.5 . . ?
H39B C39 H39C 109.5 . . ?
C81 C82 H82A 109.5 . . ?
C81 C82 H82B 109.5 . . ?
C81 C82 H82C 109.5 . . ?
H82A C82 H82B 109.5 . . ?
H82A C82 H82C 109.5 . . ?
H82B C82 H82C 109.5 . . ?
C29 C30 H30A 109.5 . . ?
C29 C30 H30B 109.5 . . ?
C29 C30 H30C 109.5 . . ?
H30A C30 H30B 109.5 . . ?
H30A C30 H30C 109.5 . . ?
H30B C30 H30C 109.5 . . ?
C77 C79A H79A 109.5 . . ?
C77 C79A H79B 109.5 . . ?
C77 C79A H79C 109.5 . . ?
H79A C79A H79B 109.5 . . ?
H79A C79A H79C 109.5 . . ?
H79B C79A H79C 109.5 . . ?
C77 C78A H78A 109.5 . . ?
C77 C78A H78B 109.5 . . ?
C77 C78A H78C 109.5 . . ?
H78A C78A H78B 109.5 . . ?
H78A C78A H78C 109.5 . . ?
H78B C78A H78C 109.5 . . ?
C77 C80A H80A 109.5 . . ?
C77 C80A H80B 109.5 . . ?
C77 C80A H80C 109.5 . . ?
H80A C80A H80B 109.5 . . ?
H80A C80A H80C 109.5 . . ?
H80B C80A H80C 109.5 . . ?
C77 C79 H79D 109.5 . . ?
C77 C79 H79E 109.5 . . ?
C77 C79 H79F 109.5 . . ?
H79D C79 H79E 109.5 . . ?
H79D C79 H79F 109.5 . . ?
H79E C79 H79F 109.5 . . ?
C77 C80 H80D 109.5 . . ?
C77 C80 H80E 109.5 . . ?
C77 C80 H80F 109.5 . . ?
H80D C80 H80E 109.5 . . ?
H80D C80 H80F 109.5 . . ?
H80E C80 H80F 109.5 . . ?
C77 C78 H78D 109.5 . . ?
C77 C78 H78E 109.5 . . ?
C77 C78 H78F 109.5 . . ?
H78D C78 H78E 109.5 . . ?
H78D C78 H78F 109.5 . . ?
H78E C78 H78F 109.5 . . ?
C29 C32A H32D 109.5 . . ?
C29 C32A H32E 109.5 . . ?
C29 C32A H32F 109.5 . . ?
H32D C32A H32E 109.5 . . ?
H32D C32A H32F 109.5 . . ?
H32E C32A H32F 109.5 . . ?
C29 C31A H31D 109.5 . . ?
C29 C31A H31E 109.5 . . ?
C29 C31A H31F 109.5 . . ?
H31D C31A H31E 109.5 . . ?
H31D C31A H31F 109.5 . . ?
H31E C31A H31F 109.5 . . ?
C29 C30A H30D 109.5 . . ?
C29 C30A H30E 109.5 . . ?
C29 C30A H30F 109.5 . . ?
H30D C30A H30E 109.5 . . ?
H30D C30A H30F 109.5 . . ?
H30E C30A H30F 109.5 . . ?
C37 C38A H38D 109.5 . . ?
C37 C38A H38E 109.5 . . ?
C37 C38A H38F 109.5 . . ?
H38D C38A H38E 109.5 . . ?
H38D C38A H38F 109.5 . . ?
H38E C38A H38F 109.5 . . ?
C37 C40A H40D 109.5 . . ?
C37 C40A H40E 109.5 . . ?
C37 C40A H40F 109.5 . . ?
H40D C40A H40E 109.5 . . ?
H40D C40A H40F 109.5 . . ?
H40E C40A H40F 109.5 . . ?
C37 C39A H39D 109.5 . . ?
C37 C39A H39E 109.5 . . ?
C37 C39A H39F 109.5 . . ?
H39D C39A H39E 109.5 . . ?
H39D C39A H39F 109.5 . . ?
H39E C39A H39F 109.5 . . ?
C33 C35 H35D 109.5 . . ?
C33 C35 H35E 109.5 . . ?
C33 C35 H35F 109.5 . . ?
H35D C35 H35E 109.5 . . ?
H35D C35 H35F 109.5 . . ?
H35E C35 H35F 109.5 . . ?
C33 C36 H36D 109.5 . . ?
C33 C36 H36E 109.5 . . ?
C33 C36 H36F 109.5 . . ?
H36D C36 H36E 109.5 . . ?
H36D C36 H36F 109.5 . . ?
H36E C36 H36F 109.5 . . ?
C33 C34 H34D 109.5 . . ?
C33 C34 H34E 109.5 . . ?
C33 C34 H34F 109.5 . . ?
H34D C34 H34E 109.5 . . ?
H34D C34 H34F 109.5 . . ?
H34E C34 H34F 109.5 . . ?

loop_
_geom_bond_atom_site_label_1
_geom_bond_atom_site_label_2
_geom_bond_distance
_geom_bond_site_symmetry_2
_geom_bond_publ_flag
Gd1 O12 2.296(10) . ?
Gd1 O9 2.476(8) . ?
Gd1 O1 2.392(9) . ?
Gd1 O10 2.330(9) . ?
Gd1 O11 2.406(9) . ?
Gd1 O14 2.455(10) . ?
Gd1 N1 2.521(11) . ?
Gd1 N2 2.520(12) . ?
Mn1 O9 2.091(8) . ?
Mn1 O2 1.947(8) . ?
Mn1 O3 1.874(8) . ?
Mn1 O4 1.934(9) . ?
Mn1 O1 1.976(9) . ?
Mn2 O12 2.099(9) . ?
Mn2 O5 2.152(8) . ?
Mn2 O9 2.277(8) . ?
Mn2 O2 2.223(8) . ?
Mn2 O15 2.187(11) . ?
Mn2 O13 2.225(10) . ?
O12 C102 1.418(17) . ?
O5 C51 1.359(14) . ?
O9 C89 1.431(17) . ?
O2 C27 1.356(14) . ?
O3 C6 1.337(15) . ?
O15 C105 1.202(16) . ?
O4 C13 1.364(15) . ?
O1 C20 1.354(15) . ?
O10 H10 0.875(14) . ?
O10 C95 1.379(16) . ?
O11 H11 0.871(13) . ?
O11 C96 1.409(16) . ?
O14 C104 1.393(16) . ?
O8 H8 0.8400 . ?
O8 C72 1.359(16) . ?
O7 H7 0.8400 . ?
O7 C65 1.390(18) . ?
O6 H6 0.8400 . ?
O6 C58 1.377(16) . ?
N1 C94 1.361(19) . ?
N1 C90 1.338(18) . ?
O13 C103 1.379(17) . ?
N2 C101 1.323(18) . ?
N2 C97 1.331(18) . ?
C15 C14 1.49(2) . ?
C15 C20 1.414(18) . ?
C15 C16 1.42(2) . ?
C57 C58 1.40(2) . ?
C57 C56 1.35(2) . ?
C57 C59 1.54(2) . ?
C45 H45 1.0000 . ?
C45 C46 1.514(16) . ?
C45 C71 1.540(17) . ?
C45 C28 1.543(16) . ?
C46 C47 1.394(17) . ?
C46 C51 1.423(17) . ?
C53 C52 1.527(18) . ?
C53 C58 1.40(2) . ?
C53 C54 1.406(18) . ?
C1 C6 1.412(18) . ?
C1 C28 1.522(17) . ?
C1 C2 1.400(17) . ?
C14 H14A 0.9900 . ?
C14 H14B 0.9900 . ?
C14 C12 1.49(2) . ?
C47 H47 0.9500 . ?
C47 C48 1.398(18) . ?
C102 H10A 0.9900 . ?
C102 H10B 0.9900 . ?
C102 C101 1.53(2) . ?
C51 C50 1.359(17) . ?
C71 C72 1.398(19) . ?
C71 C70 1.381(18) . ?
C50 C52 1.533(17) . ?
C50 C49 1.373(18) . ?
C22 C21 1.523(18) . ?
C22 C27 1.429(18) . ?
C22 C23 1.399(19) . ?
C72 C67 1.407(19) . ?
C24 C25 1.410(19) . ?
C24 C41 1.546(19) . ?
C24 C23 1.367(19) . ?
C6 C5 1.424(18) . ?
C89 H89A 0.9900 . ?
C89 H89B 0.9900 . ?
C89 C90 1.47(2) . ?
C21 H21A 0.9900 . ?
C21 H21B 0.9900 . ?
C21 C19 1.510(19) . ?
C5 C4 1.394(18) . ?
C5 C7 1.513(19) . ?
C12 C13 1.42(2) . ?
C12 C11 1.40(2) . ?
C28 H28 1.0000 . ?
C28 C26 1.527(17) . ?
C52 H52A 0.9900 . ?
C52 H52B 0.9900 . ?
C70 H70 0.9500 . ?
C70 C69 1.41(2) . ?
N3 C105 1.366(16) . ?
N3 C107 1.462(16) . ?
N3 C106 1.443(16) . ?
C26 C27 1.403(17) . ?
C26 C25 1.348(17) . ?
C2 H2 0.9500 . ?
C2 C3 1.430(19) . ?
C8 C13 1.389(19) . ?
C8 C7 1.530(19) . ?
C8 C9 1.359(19) . ?
C95 H95A 0.9900 . ?
C95 H95B 0.9900 . ?
C95 C94 1.49(2) . ?
C18 H18 0.9500 . ?
C18 C19 1.422(19) . ?
C18 C17 1.38(2) . ?
C20 C19 1.38(2) . ?
C94 C93 1.36(2) . ?
C3 C4 1.41(2) . ?
C3 C29 1.493(18) . ?
C56 H56 0.9500 . ?
C56 C55 1.38(2) . ?
C16 H16 0.9500 . ?
C16 C17 1.38(2) . ?
C64 C65 1.39(2) . ?
C64 C66 1.51(2) . ?
C64 C63 1.33(2) . ?
C49 H49 0.9500 . ?
C49 C48 1.405(19) . ?
C25 H25 0.9500 . ?
C101 C100 1.33(2) . ?
C55 C54 1.35(2) . ?
C55 C77 1.52(2) . ?
C41 C43 1.537(17) . ?
C41 C42 1.542(18) . ?
C41 C44 1.501(18) . ?
C62 C61 1.38(2) . ?
C62 C81 1.51(3) . ?
C62 C63 1.44(2) . ?
C01U H01A 0.9800 . ?
C01U H01B 0.9800 . ?
C01U H01C 0.9800 . ?
C01U C03L 1.40(3) . ?
C10 C11 1.32(2) . ?
C10 C9 1.38(2) . ?
C10 C33 1.57(2) . ?
C97 C96 1.48(2) . ?
C97 C98 1.43(2) . ?
C4 H4 0.9500 . ?
C65 C60 1.37(2) . ?
C69 C68 1.38(2) . ?
C69 C85 1.55(3) . ?
C54 H54 0.9500 . ?
C105 H105 0.9500 . ?
C67 C68 1.38(2) . ?
C67 C66 1.50(2) . ?
C91 H91 0.9500 . ?
C91 C90 1.39(2) . ?
C91 C92 1.39(2) . ?
C23 H23 0.9500 . ?
C11 H11A 0.9500 . ?
C29 C31 1.54(2) . ?
C29 C32 1.51(2) . ?
C29 C30 1.57(2) . ?
C29 C32A 1.57(2) . ?
C29 C31A 1.52(2) . ?
C29 C30A 1.52(2) . ?
C7 H7A 0.9900 . ?
C7 H7B 0.9900 . ?
C029 N02C 1.159(19) . ?
C029 C02O 1.410(18) . ?
C59 H59A 0.9900 . ?
C59 H59B 0.9900 . ?
C59 C60 1.53(2) . ?
C68 H68 0.9500 . ?
C93 H93 0.9500 . ?
C93 C92 1.41(2) . ?
C17 C37 1.54(2) . ?
C48 C73 1.505(19) . ?
C96 H96A 0.9900 . ?
C96 H96B 0.9900 . ?
C66 H66A 0.9900 . ?
C66 H66B 0.9900 . ?
N02J C02W 1.47(2) . ?
N02J C031 1.46(2) . ?
N02J C2AA 1.41(2) . ?
C100 H100 0.9500 . ?
C100 C99 1.384(19) . ?
C98 H98 0.9500 . ?
C98 C99 1.340(19) . ?
C43 H43A 0.9800 . ?
C43 H43B 0.9800 . ?
C43 H43C 0.9800 . ?
C9 H9 0.9500 . ?
C02O H02D 0.9800 . ?
C02O H02E 0.9800 . ?
C02O H02F 0.9800 . ?
C99 H99 0.9500 . ?
C92 H92 0.9500 . ?
N02R C02V 1.11(3) . ?
C77 C79A 1.54(2) . ?
C77 C78A 1.55(2) . ?
C77 C80A 1.50(2) . ?
C77 C79 1.54(2) . ?
C77 C80 1.55(2) . ?
C77 C78 1.53(2) . ?
C42 H42A 0.9800 . ?
C42 H42B 0.9800 . ?
C42 H42C 0.9800 . ?
C103 H10C 0.9800 . ?
C103 H10D 0.9800 . ?
C103 H10E 0.9800 . ?
C02V C03U 1.39(3) . ?
C02W H02A 0.9800 . ?
C02W H02B 0.9800 . ?
C02W H02C 0.9800 . ?
C75 H75A 0.9800 . ?
C75 H75B 0.9800 . ?
C75 H75C 0.9800 . ?
C75 C73 1.527(16) . ?
C61 H61 0.9500 . ?
C61 C60 1.37(2) . ?
C85 C88 1.54(2) . ?
C85 C86 1.55(2) . ?
C85 C87 1.53(2) . ?
C34A H34A 0.9800 . ?
C34A H34B 0.9800 . ?
C34A H34C 0.9800 . ?
C34A C33 1.51(2) . ?
C031 H03A 0.9800 . ?
C031 H03B 0.9800 . ?
C031 H03C 0.9800 . ?
C81 C84 1.54(3) . ?
C81 C83 1.52(3) . ?
C81 C82 1.53(3) . ?
C44 H44A 0.9800 . ?
C44 H44B 0.9800 . ?
C44 H44C 0.9800 . ?
C73 C76 1.580(18) . ?
C73 C74 1.496(17) . ?
C76 H76A 0.9800 . ?
C76 H76B 0.9800 . ?
C76 H76C 0.9800 . ?
C37 C40 1.52(2) . ?
C37 C38 1.55(2) . ?
C37 C39 1.55(2) . ?
C37 C38A 1.52(3) . ?
C37 C40A 1.56(3) . ?
C37 C39A 1.55(3) . ?
C88 H88A 0.9800 . ?
C88 H88B 0.9800 . ?
C88 H88C 0.9800 . ?
C40 H40A 0.9800 . ?
C40 H40B 0.9800 . ?
C40 H40C 0.9800 . ?
C84 H84A 0.9800 . ?
C84 H84B 0.9800 . ?
C84 H84C 0.9800 . ?
C107 H10F 0.9800 . ?
C107 H10G 0.9800 . ?
C107 H10H 0.9800 . ?
C74 H74A 0.9800 . ?
C74 H74B 0.9800 . ?
C74 H74C 0.9800 . ?
C38 H38A 0.9800 . ?
C38 H38B 0.9800 . ?
C38 H38C 0.9800 . ?
C31 H31A 0.9800 . ?
C31 H31B 0.9800 . ?
C31 H31C 0.9800 . ?
C104 H10I 0.9800 . ?
C104 H10J 0.9800 . ?
C104 H10K 0.9800 . ?
C33 C36A 1.59(2) . ?
C33 C35A 1.49(2) . ?
C33 C35 1.56(2) . ?
C33 C36 1.51(2) . ?
C33 C34 1.55(3) . ?
C32 H32A 0.9800 . ?
C32 H32B 0.9800 . ?
C32 H32C 0.9800 . ?
C03L N18 1.16(3) . ?
C83 H83A 0.9800 . ?
C83 H83B 0.9800 . ?
C83 H83C 0.9800 . ?
C106 H10L 0.9800 . ?
C106 H10M 0.9800 . ?
C106 H10N 0.9800 . ?
C36A H36A 0.9800 . ?
C36A H36B 0.9800 . ?
C36A H36C 0.9800 . ?
C86 H86A 0.9800 . ?
C86 H86B 0.9800 . ?
C86 H86C 0.9800 . ?
C35A H35A 0.9800 . ?
C35A H35B 0.9800 . ?
C35A H35C 0.9800 . ?
C87 H87A 0.9800 . ?
C87 H87B 0.9800 . ?
C87 H87C 0.9800 . ?
C03U H03D 0.9800 . ?
C03U H03E 0.9800 . ?
C03U H03F 0.9800 . ?
C2AA H2AA 0.9500 . ?
C2AA O1AA 1.223(19) . ?
C63 H63 0.9500 . ?
C39 H39A 0.9800 . ?
C39 H39B 0.9800 . ?
C39 H39C 0.9800 . ?
C82 H82A 0.9800 . ?
C82 H82B 0.9800 . ?
C82 H82C 0.9800 . ?
C30 H30A 0.9800 . ?
C30 H30B 0.9800 . ?
C30 H30C 0.9800 . ?
C79A H79A 0.9800 . ?
C79A H79B 0.9800 . ?
C79A H79C 0.9800 . ?
C78A H78A 0.9800 . ?
C78A H78B 0.9800 . ?
C78A H78C 0.9800 . ?
C80A H80A 0.9800 . ?
C80A H80B 0.9800 . ?
C80A H80C 0.9800 . ?
C79 H79D 0.9800 . ?
C79 H79E 0.9800 . ?
C79 H79F 0.9800 . ?
C80 H80D 0.9800 . ?
C80 H80E 0.9800 . ?
C80 H80F 0.9800 . ?
C78 H78D 0.9800 . ?
C78 H78E 0.9800 . ?
C78 H78F 0.9800 . ?
C32A H32D 0.9800 . ?
C32A H32E 0.9800 . ?
C32A H32F 0.9800 . ?
C31A H31D 0.9800 . ?
C31A H31E 0.9800 . ?
C31A H31F 0.9800 . ?
C30A H30D 0.9800 . ?
C30A H30E 0.9800 . ?
C30A H30F 0.9800 . ?
C38A H38D 0.9800 . ?
C38A H38E 0.9800 . ?
C38A H38F 0.9800 . ?
C40A H40D 0.9800 . ?
C40A H40E 0.9800 . ?
C40A H40F 0.9800 . ?
C39A H39D 0.9800 . ?
C39A H39E 0.9800 . ?
C39A H39F 0.9800 . ?
C35 H35D 0.9800 . ?
C35 H35E 0.9800 . ?
C35 H35F 0.9800 . ?
C36 H36D 0.9800 . ?
C36 H36E 0.9800 . ?
C36 H36F 0.9800 . ?
C34 H34D 0.9800 . ?
C34 H34E 0.9800 . ?
C34 H34F 0.9800 . ?

loop_
_geom_torsion_atom_site_label_1
_geom_torsion_atom_site_label_2
_geom_torsion_atom_site_label_3
_geom_torsion_atom_site_label_4
_geom_torsion
_geom_torsion_site_symmetry_1
_geom_torsion_site_symmetry_2
_geom_torsion_site_symmetry_3
_geom_torsion_site_symmetry_4
_geom_torsion_publ_flag
Gd1 O12 C102 C101 28.3(17) . . . . ?
Gd1 O9 C89 C90 34.6(16) . . . . ?
Gd1 O1 C20 C15 86.5(14) . . . . ?
Gd1 O1 C20 C19 -95.0(14) . . . . ?
Gd1 O10 C95 C94 8(2) . . . . ?
Gd1 O11 C96 C97 19.2(16) . . . . ?
Gd1 N1 C94 C95 -4(2) . . . . ?
Gd1 N1 C94 C93 176.3(13) . . . . ?
Gd1 N1 C90 C89 8(2) . . . . ?
Gd1 N1 C90 C91 -172.1(12) . . . . ?
Gd1 N2 C101 C102 1.3(17) . . . . ?
Gd1 N2 C101 C100 -177.0(12) . . . . ?
Gd1 N2 C97 C96 -4.7(18) . . . . ?
Gd1 N2 C97 C98 175.8(10) . . . . ?
Mn1 O9 C89 C90 158.3(10) . . . . ?
Mn1 O2 C27 C22 -93.8(11) . . . . ?
Mn1 O2 C27 C26 88.3(13) . . . . ?
Mn1 O3 C6 C1 -91.3(13) . . . . ?
Mn1 O3 C6 C5 90.5(13) . . . . ?
Mn1 O4 C13 C12 91.8(14) . . . . ?
Mn1 O4 C13 C8 -89.5(15) . . . . ?
Mn1 O1 C20 C15 -89.4(12) . . . . ?
Mn1 O1 C20 C19 89.2(13) . . . . ?
Mn2 O12 C102 C101 -132.9(10) . . . . ?
Mn2 O5 C51 C46 89.9(11) . . . . ?
Mn2 O5 C51 C50 -91.1(13) . . . . ?
Mn2 O9 C89 C90 -82.3(13) . . . . ?
Mn2 O2 C27 C22 72.8(14) . . . . ?
Mn2 O2 C27 C26 -105.1(12) . . . . ?
Mn2 O15 C105 N3 -162.7(11) . . . . ?
O12 C102 C101 N2 -17.0(19) . . . . ?
O12 C102 C101 C100 161.3(14) . . . . ?
O5 C51 C50 C52 -1.6(19) . . . . ?
O5 C51 C50 C49 -178.9(12) . . . . ?
O9 Mn1 O3 C6 170.0(9) . . . . ?
O9 C89 C90 N1 -27(2) . . . . ?
O9 C89 C90 C91 153.0(16) . . . . ?
O2 Mn1 O3 C6 88.0(9) . . . . ?
O3 C6 C5 C4 -178.8(12) . . . . ?
O3 C6 C5 C7 -2.1(18) . . . . ?
O4 Mn1 O3 C6 -87.7(9) . . . . ?
O1 C20 C19 C21 -3(2) . . . . ?
O1 C20 C19 C18 179.7(12) . . . . ?
O10 C95 C94 N1 -2(2) . . . . ?
O10 C95 C94 C93 177.8(16) . . . . ?
O8 C72 C67 C68 175.9(13) . . . . ?
O8 C72 C67 C66 -1.4(19) . . . . ?
O7 C65 C60 C59 4(2) . . . . ?
O7 C65 C60 C61 178.6(13) . . . . ?
N1 C94 C93 C92 -4(3) . . . . ?
N2 C101 C100 C99 1(2) . . . . ?
N2 C97 C96 O11 -8.0(19) . . . . ?
N2 C97 C98 C99 1(2) . . . . ?
C15 C14 C12 C13 -87.9(17) . . . . ?
C15 C14 C12 C11 86.9(18) . . . . ?
C15 C20 C19 C21 175.2(12) . . . . ?
C15 C20 C19 C18 -2(2) . . . . ?
C15 C16 C17 C18 0(2) . . . . ?
C15 C16 C17 C37 178.4(14) . . . . ?
C57 C56 C55 C54 -2(2) . . . . ?
C57 C56 C55 C77 -175.8(16) . . . . ?
C57 C59 C60 C65 86.2(18) . . . . ?
C57 C59 C60 C61 -88.6(16) . . . . ?
C45 C46 C47 C48 177.8(13) . . . . ?
C45 C46 C51 O5 1.3(16) . . . . ?
C45 C46 C51 C50 -177.7(11) . . . . ?
C45 C71 C72 O8 3.8(18) . . . . ?
C45 C71 C72 C67 -179.0(11) . . . . ?
C45 C71 C70 C69 -179.9(13) . . . . ?
C45 C28 C26 C27 48.9(15) . . . . ?
C45 C28 C26 C25 -135.8(11) . . . . ?
C46 C45 C71 C72 -86.0(13) . . . . ?
C46 C45 C71 C70 93.3(13) . . . . ?
C46 C45 C28 C1 -173.2(10) . . . . ?
C46 C45 C28 C26 55.7(13) . . . . ?
C46 C47 C48 C49 0(2) . . . . ?
C46 C47 C48 C73 -178.4(13) . . . . ?
C46 C51 C50 C52 177.4(11) . . . . ?
C46 C51 C50 C49 0.1(19) . . . . ?
C1 C6 C5 C4 2.9(19) . . . . ?
C1 C6 C5 C7 179.6(12) . . . . ?
C1 C28 C26 C27 -82.9(14) . . . . ?
C1 C28 C26 C25 92.5(13) . . . . ?
C1 C2 C3 C4 1(2) . . . . ?
C1 C2 C3 C29 -177.5(13) . . . . ?
C14 C15 C20 O1 0.2(19) . . . . ?
C14 C15 C20 C19 -178.4(13) . . . . ?
C14 C15 C16 C17 179.3(14) . . . . ?
C14 C12 C13 O4 -6(2) . . . . ?
C14 C12 C13 C8 175.5(14) . . . . ?
C14 C12 C11 C10 -176.5(18) . . . . ?
C47 C46 C51 O5 178.6(11) . . . . ?
C47 C46 C51 C50 -0.5(18) . . . . ?
C47 C48 C73 C75 170.9(14) . . . . ?
C47 C48 C73 C76 53.2(19) . . . . ?
C47 C48 C73 C74 -67(2) . . . . ?
C102 C101 C100 C99 -177.1(14) . . . . ?
C51 C46 C47 C48 1(2) . . . . ?
C51 C50 C52 C53 -95.5(15) . . . . ?
C51 C50 C49 C48 0(2) . . . . ?
C71 C45 C46 C47 -80.4(14) . . . . ?
C71 C45 C46 C51 96.7(12) . . . . ?
C71 C45 C28 C1 -50.0(14) . . . . ?
C71 C45 C28 C26 178.9(10) . . . . ?
C71 C72 C67 C68 -1(2) . . . . ?
C71 C72 C67 C66 -178.6(12) . . . . ?
C71 C70 C69 C68 -1(2) . . . . ?
C71 C70 C69 C85 -179.1(16) . . . . ?
C50 C49 C48 C47 0(2) . . . . ?
C50 C49 C48 C73 177.9(14) . . . . ?
C22 C21 C19 C18 85.1(15) . . . . ?
C22 C21 C19 C20 -92.0(16) . . . . ?
C72 C71 C70 C69 -1(2) . . . . ?
C72 C67 C68 C69 0(2) . . . . ?
C72 C67 C66 C64 84.9(18) . . . . ?
C6 C1 C28 C45 -48.4(16) . . . . ?
C6 C1 C28 C26 84.5(14) . . . . ?
C6 C1 C2 C3 2(2) . . . . ?
C6 C5 C4 C3 0(2) . . . . ?
C6 C5 C7 C8 -94.6(14) . . . . ?
C21 C22 C27 O2 5.3(17) . . . . ?
C21 C22 C27 C26 -176.7(11) . . . . ?
C21 C22 C23 C24 176.3(12) . . . . ?
C28 C45 C46 C47 47.4(15) . . . . ?
C28 C45 C46 C51 -135.4(11) . . . . ?
C28 C45 C71 C72 149.8(11) . . . . ?
C28 C45 C71 C70 -30.9(16) . . . . ?
C28 C1 C6 O3 4.3(19) . . . . ?
C28 C1 C6 C5 -177.5(11) . . . . ?
C28 C1 C2 C3 176.0(12) . . . . ?
C28 C26 C27 O2 -7.1(18) . . . . ?
C28 C26 C27 C22 175.0(11) . . . . ?
C28 C26 C25 C24 -175.5(11) . . . . ?
C52 C53 C58 O6 11.3(19) . . . . ?
C52 C53 C58 C57 -171.2(11) . . . . ?
C52 C53 C54 C55 172.4(13) . . . . ?
C52 C50 C49 C48 -177.3(13) . . . . ?
C70 C71 C72 O8 -175.4(12) . . . . ?
C70 C71 C72 C67 1.8(19) . . . . ?
C70 C69 C68 C67 1(2) . . . . ?
C70 C69 C85 C88 175.5(18) . . . . ?
C70 C69 C85 C86 55(2) . . . . ?
C70 C69 C85 C87 -63(2) . . . . ?
C2 C1 C6 O3 178.0(12) . . . . ?
C2 C1 C6 C5 -3.8(19) . . . . ?
C2 C1 C28 C45 137.7(12) . . . . ?
C2 C1 C28 C26 -89.5(13) . . . . ?
C2 C3 C4 C5 -2(2) . . . . ?
C2 C3 C29 C31 -1(2) . . . . ?
C2 C3 C29 C32 -125(2) . . . . ?
C2 C3 C29 C30 117.2(18) . . . . ?
C2 C3 C29 C32A -84(2) . . . . ?
C2 C3 C29 C31A 33(3) . . . . ?
C2 C3 C29 C30A 159(2) . . . . ?
C58 C57 C56 C55 3(2) . . . . ?
C58 C57 C59 C60 -89.4(16) . . . . ?
C58 C53 C52 C50 88.8(15) . . . . ?
C58 C53 C54 C55 -2(2) . . . . ?
C27 C22 C21 C19 88.6(15) . . . . ?
C27 C22 C23 C24 -1(2) . . . . ?
C27 C26 C25 C24 -0.1(19) . . . . ?
C95 C94 C93 C92 175.9(17) . . . . ?
C18 C17 C37 C40 82(2) . . . . ?
C18 C17 C37 C38 -37(3) . . . . ?
C18 C17 C37 C39 -157.9(17) . . . . ?
C18 C17 C37 C38A -62(4) . . . . ?
C18 C17 C37 C40A 56(4) . . . . ?
C18 C17 C37 C39A 171(4) . . . . ?
C20 C15 C14 C12 93.5(15) . . . . ?
C20 C15 C16 C17 2(2) . . . . ?
C13 C12 C11 C10 -1(3) . . . . ?
C13 C8 C7 C5 91.8(16) . . . . ?
C13 C8 C9 C10 0(3) . . . . ?
C94 N1 C90 C89 -175.3(16) . . . . ?
C94 N1 C90 C91 5(3) . . . . ?
C94 C93 C92 C91 5(3) . . . . ?
C56 C57 C58 O6 173.6(13) . . . . ?
C56 C57 C58 C53 -4(2) . . . . ?
C56 C57 C59 C60 89.7(17) . . . . ?
C56 C55 C54 C53 1(2) . . . . ?
C56 C55 C77 C79A 118(2) . . . . ?
C56 C55 C77 C78A -128(2) . . . . ?
C56 C55 C77 C80A -7(3) . . . . ?
C56 C55 C77 C79 51(3) . . . . ?
C56 C55 C77 C80 -62(3) . . . . ?
C56 C55 C77 C78 179(3) . . . . ?
C16 C15 C14 C12 -84.3(15) . . . . ?
C16 C15 C20 O1 178.0(12) . . . . ?
C16 C15 C20 C19 -0.6(19) . . . . ?
C16 C17 C37 C40 -97(2) . . . . ?
C16 C17 C37 C38 144(2) . . . . ?
C16 C17 C37 C39 24(2) . . . . ?
C16 C17 C37 C38A 120(4) . . . . ?
C16 C17 C37 C40A -122(4) . . . . ?
C16 C17 C37 C39A -8(4) . . . . ?
C64 C65 C60 C59 -177.6(14) . . . . ?
C64 C65 C60 C61 -3(2) . . . . ?
C49 C50 C52 C53 81.9(15) . . . . ?
C49 C48 C73 C75 -7(2) . . . . ?
C49 C48 C73 C76 -124.5(16) . . . . ?
C49 C48 C73 C74 115.7(18) . . . . ?
C25 C24 C41 C43 -54.6(17) . . . . ?
C25 C24 C41 C42 62.4(17) . . . . ?
C25 C24 C41 C44 -177.7(15) . . . . ?
C25 C24 C23 C22 1(2) . . . . ?
C25 C26 C27 O2 177.8(11) . . . . ?
C25 C26 C27 C22 -0.1(18) . . . . ?
C101 N2 C97 C96 179.1(14) . . . . ?
C101 N2 C97 C98 0(2) . . . . ?
C101 C100 C99 C98 0(2) . . . . ?
C19 C18 C17 C16 -2(2) . . . . ?
C19 C18 C17 C37 179.2(15) . . . . ?
C41 C24 C25 C26 177.7(12) . . . . ?
C41 C24 C23 C22 -177.0(13) . . . . ?
C62 C61 C60 C65 2(2) . . . . ?
C62 C61 C60 C59 176.8(15) . . . . ?
C97 N2 C101 C102 177.5(13) . . . . ?
C97 N2 C101 C100 -1(2) . . . . ?
C97 C98 C99 C100 -1(2) . . . . ?
C4 C5 C7 C8 82.1(15) . . . . ?
C4 C3 C29 C31 -179.8(19) . . . . ?
C4 C3 C29 C32 57(2) . . . . ?
C4 C3 C29 C30 -61(2) . . . . ?
C4 C3 C29 C32A 98(2) . . . . ?
C4 C3 C29 C31A -145(2) . . . . ?
C4 C3 C29 C30A -20(3) . . . . ?
C65 C64 C66 C67 -92.3(18) . . . . ?
C65 C64 C63 C62 -2(3) . . . . ?
C54 C53 C52 C50 -85.7(15) . . . . ?
C54 C53 C58 O6 -174.0(11) . . . . ?
C54 C53 C58 C57 3.6(19) . . . . ?
C54 C55 C77 C79A -55(2) . . . . ?
C54 C55 C77 C78A 58(2) . . . . ?
C54 C55 C77 C80A 179.2(19) . . . . ?
C54 C55 C77 C79 -122(2) . . . . ?
C54 C55 C77 C80 124(2) . . . . ?
C54 C55 C77 C78 6(3) . . . . ?
C90 N1 C94 C95 179.1(16) . . . . ?
C90 N1 C94 C93 -1(3) . . . . ?
C90 C91 C92 C93 -1(3) . . . . ?
C23 C22 C21 C19 -88.7(14) . . . . ?
C23 C22 C27 O2 -177.4(11) . . . . ?
C23 C22 C27 C26 0.6(18) . . . . ?
C23 C24 C25 C26 -0.3(19) . . . . ?
C23 C24 C41 C43 123.2(16) . . . . ?
C23 C24 C41 C42 -119.8(16) . . . . ?
C23 C24 C41 C44 0(2) . . . . ?
C11 C12 C13 O4 179.0(14) . . . . ?
C11 C12 C13 C8 0(2) . . . . ?
C11 C10 C9 C8 -1(3) . . . . ?
C11 C10 C33 C34A -54(3) . . . . ?
C11 C10 C33 C36A 57(2) . . . . ?
C11 C10 C33 C35A 169(2) . . . . ?
C11 C10 C33 C35 -152(3) . . . . ?
C11 C10 C33 C36 82(3) . . . . ?
C11 C10 C33 C34 -43(3) . . . . ?
C29 C3 C4 C5 176.7(13) . . . . ?
C7 C5 C4 C3 -176.8(13) . . . . ?
C7 C8 C13 O4 5(2) . . . . ?
C7 C8 C13 C12 -176.0(14) . . . . ?
C7 C8 C9 C10 176.3(15) . . . . ?
C59 C57 C58 O6 -7(2) . . . . ?
C59 C57 C58 C53 175.2(13) . . . . ?
C59 C57 C56 C55 -176.1(15) . . . . ?
C68 C69 C85 C88 -3(3) . . . . ?
C68 C69 C85 C86 -124(2) . . . . ?
C68 C69 C85 C87 119(2) . . . . ?
C68 C67 C66 C64 -92.4(18) . . . . ?
C17 C18 C19 C21 -173.9(14) . . . . ?
C17 C18 C19 C20 3(2) . . . . ?
C96 C97 C98 C99 -178.1(14) . . . . ?
C66 C64 C65 O7 -3(2) . . . . ?
C66 C64 C65 C60 179.0(14) . . . . ?
C66 C64 C63 C62 -178.0(16) . . . . ?
C66 C67 C68 C69 177.1(14) . . . . ?
C98 C97 C96 O11 171.4(13) . . . . ?
C9 C8 C13 O4 -178.4(14) . . . . ?
C9 C8 C13 C12 0(2) . . . . ?
C9 C8 C7 C5 -84.5(17) . . . . ?
C9 C10 C11 C12 2(3) . . . . ?
C9 C10 C33 C34A 127(2) . . . . ?
C9 C10 C33 C36A -122(2) . . . . ?
C9 C10 C33 C35A -10(3) . . . . ?
C9 C10 C33 C35 29(3) . . . . ?
C9 C10 C33 C36 -98(3) . . . . ?
C9 C10 C33 C34 138(3) . . . . ?
C92 C91 C90 N1 -4(3) . . . . ?
C92 C91 C90 C89 176.3(16) . . . . ?
C77 C55 C54 C53 175.7(14) . . . . ?
C02W N02J C2AA O1AA 168(3) . . . . ?
C61 C62 C81 C84 -76(3) . . . . ?
C61 C62 C81 C83 45(3) . . . . ?
C61 C62 C81 C82 166(2) . . . . ?
C61 C62 C63 C64 1(3) . . . . ?
C85 C69 C68 C67 179.4(17) . . . . ?
C031 N02J C2AA O1AA -2(5) . . . . ?
C81 C62 C61 C60 -178(2) . . . . ?
C81 C62 C63 C64 178(2) . . . . ?
C107 N3 C105 O15 175.0(16) . . . . ?
C33 C10 C11 C12 -177.8(17) . . . . ?
C33 C10 C9 C8 178.5(16) . . . . ?
C106 N3 C105 O15 2(3) . . . . ?
C63 C64 C65 O7 -178.6(15) . . . . ?
C63 C64 C65 C60 3(2) . . . . ?
C63 C64 C66 C67 84(2) . . . . ?
C63 C62 C61 C60 -1(3) . . . . ?
C63 C62 C81 C84 107(2) . . . . ?
C63 C62 C81 C83 -132(2) . . . . ?
C63 C62 C81 C82 -11(3) . . . . ?

loop_
_smtbx_masks_void_nr
_smtbx_masks_void_average_x
_smtbx_masks_void_average_y
_smtbx_masks_void_average_z
_smtbx_masks_void_volume
_smtbx_masks_void_count_electrons
_smtbx_masks_void_content
1 -0.073 0.073 0.250 567.0 114.5 ?
2 0.073 -0.073 0.750 567.0 113.9 ?
3 -0.036 0.355 0.730 108.2 24.8 ?
4 -0.145 0.536 0.480 108.2 24.4 ?
5 0.145 0.464 0.980 108.2 25.3 ?
6 0.036 0.645 0.230 108.2 25.4 ?
7 0.427 0.427 0.500 567.0 114.9 ?
8 0.355 0.964 0.270 108.2 24.3 ?
9 0.573 0.573 1.000 567.0 114.0 ?
10 0.464 0.145 0.020 108.2 24.4 ?
11 0.536 0.855 0.520 108.2 25.0 ?
12 0.645 0.036 0.770 108.2 25.5 ?
